data_7045013
loop_
_publ_author_name
'Krebs, K. M.'
'Freitag, S.'
'Maudrich, J.-J.'
'Schubert, H.'
'Sirsch, P.'
'Wesemann, L.'

_publ_section_title
;
 Coordination chemistry of stannylene-based Lewis pairs - insertion into
 M-Cl and M-C bonds. From base stabilized stannylenes to bidentate
 ligands.
;
_journal_issue 1
_journal_name_full 'Dalton transactions (Cambridge, England : 2003)'
_journal_page_first 83
_journal_page_last 95
_journal_paper_doi 10.1039/c7dt04044j
_journal_volume 47
_journal_year 2017
_chemical_formula_sum 'C54 H75 Cl P Rh Sn'
_chemical_formula_weight 1012.16
_space_group_IT_number 2
_space_group_name_Hall '-P 1'
_space_group_name_H-M_alt 'P -1'
_symmetry_cell_setting triclinic
_symmetry_space_group_name_Hall '-P 1'
_symmetry_space_group_name_H-M 'P -1'
_atom_sites_solution_hydrogens geom
_atom_sites_solution_primary direct
_atom_sites_solution_secondary difmap
_audit_creation_method SHELXL-97
_audit_update_record
;
2017-09-20 deposited with the CCDC.
2017-12-01 downloaded from the CCDC.
;
_cell_angle_alpha 102.270(2)
_cell_angle_beta 95.204(2)
_cell_angle_gamma 95.573(2)
_cell_formula_units_Z 4
_cell_length_a 10.7739(3)
_cell_length_b 21.1752(7)
_cell_length_c 21.9700(7)
_cell_measurement_reflns_used 9840
_cell_measurement_temperature 100(2)
_cell_measurement_theta_max 26.39
_cell_measurement_theta_min 2.26
_cell_volume 4842.5(3)
_computing_cell_refinement 'Bruker SAINT'
_computing_data_collection 'Bruker APEX2'
_computing_data_reduction 'Bruker SAINT'
_computing_molecular_graphics 'Bruker SHELXTL'
_computing_publication_material 'Bruker SHELXTL'
_computing_structure_refinement 'SHELXL-97 (Sheldrick, 2008)'
_computing_structure_solution 'SHELXS-97 (Sheldrick, 2008)'
_diffrn_ambient_temperature 100(2)
_diffrn_detector_area_resol_mean 8.3333
_diffrn_measured_fraction_theta_full 0.996
_diffrn_measured_fraction_theta_max 0.996
_diffrn_measurement_device_type 'Bruker APEX-II CCD'
_diffrn_measurement_method '\f and \w scans'
_diffrn_radiation_monochromator graphite
_diffrn_radiation_source 'fine-focus sealed tube'
_diffrn_radiation_type MoK\a
_diffrn_radiation_wavelength 0.71073
_diffrn_reflns_av_R_equivalents 0.0481
_diffrn_reflns_av_sigmaI/netI 0.0469
_diffrn_reflns_limit_h_max 12
_diffrn_reflns_limit_h_min -12
_diffrn_reflns_limit_k_max 25
_diffrn_reflns_limit_k_min -24
_diffrn_reflns_limit_l_max 26
_diffrn_reflns_limit_l_min -26
_diffrn_reflns_number 74568
_diffrn_reflns_theta_full 25.35
_diffrn_reflns_theta_max 25.35
_diffrn_reflns_theta_min 1.52
_exptl_absorpt_coefficient_mu 0.979
_exptl_absorpt_correction_T_max 1.0000
_exptl_absorpt_correction_T_min 0.8757
_exptl_absorpt_correction_type numerical
_exptl_absorpt_process_details 'SADABS V2008/1 (Bruker AXS)'
_exptl_crystal_colour red
_exptl_crystal_density_diffrn 1.388
_exptl_crystal_density_method 'not measured'
_exptl_crystal_description block
_exptl_crystal_F_000 2104
_exptl_crystal_size_max 0.126
_exptl_crystal_size_mid 0.077
_exptl_crystal_size_min 0.062
_refine_diff_density_max 1.213
_refine_diff_density_min -0.624
_refine_diff_density_rms 0.090
_refine_ls_extinction_method none
_refine_ls_goodness_of_fit_ref 0.989
_refine_ls_hydrogen_treatment constr
_refine_ls_matrix_type full
_refine_ls_number_parameters 1058
_refine_ls_number_reflns 17674
_refine_ls_number_restraints 0
_refine_ls_restrained_S_all 0.989
_refine_ls_R_factor_all 0.0590
_refine_ls_R_factor_gt 0.0323
_refine_ls_shift/su_max 0.001
_refine_ls_shift/su_mean 0.000
_refine_ls_structure_factor_coef Fsqd
_refine_ls_weighting_details 'calc w=1/[\s^2^(Fo^2^)+(0.0377P)^2^+0.0000P] where P=(Fo^2^+2Fc^2^)/3'
_refine_ls_weighting_scheme calc
_refine_ls_wR_factor_gt 0.0665
_refine_ls_wR_factor_ref 0.0740
_reflns_number_gt 12760
_reflns_number_total 17674
_reflns_threshold_expression >2sigma(I)
_cod_data_source_file c7dt04044j2.cif
_cod_data_source_block kk100_0m
_cod_depositor_comments
;
The following automatic conversions were performed:

'_symmetry_cell_setting' value 'Triclinic' changed to 'triclinic'
according to
/home/data/users/saulius/crontab/automatic-downloads/rss-feeds/RSC/lib/dictionaries/cif_core.dic
dictionary named 'cif_core.dic' version 2.4.2 from 2011-04-26.

Automatic conversion script
Id: cif_fix_values 4973 2017-02-22 13:04:09Z antanas 

 Adding full bibliography for 7045009--7045016.cif.
;
_cod_original_sg_symbol_H-M 'P-1   '
_cod_database_code 7045013

loop_
_symmetry_equiv_pos_as_xyz
'x, y, z'
'-x, -y, -z'

loop_
_atom_site_label
_atom_site_type_symbol
_atom_site_fract_x
_atom_site_fract_y
_atom_site_fract_z
_atom_site_U_iso_or_equiv
_atom_site_adp_type
_atom_site_occupancy
_atom_site_symmetry_multiplicity
_atom_site_calc_flag
_atom_site_refinement_flags
Sn1 Sn 0.311338(19) 0.229510(10) 0.498445(9) 0.01135(6) Uani 1 1 d .
Rh1 Rh 0.22836(2) 0.329096(12) 0.551737(11) 0.01077(6) Uani 1 1 d .
Cl1 Cl 0.52105(7) 0.23245(4) 0.46760(4) 0.01826(18) Uani 1 1 d .
P1 P 0.29878(7) 0.29622(4) 0.63730(4) 0.01304(18) Uani 1 1 d .
C1 C 0.2114(3) 0.21580(15) 0.40640(14) 0.0114(7) Uani 1 1 d .
Sn2 Sn 0.774393(19) 0.221827(10) 0.000073(9) 0.01137(6) Uani 1 1 d .
Rh2 Rh 0.68878(2) 0.321617(12) 0.049326(11) 0.01083(6) Uani 1 1 d .
Cl2 Cl 0.99110(7) 0.22823(4) -0.02083(4) 0.02012(18) Uani 1 1 d .
P2 P 0.74850(7) 0.29069(4) 0.13739(4) 0.01230(18) Uani 1 1 d .
C2 C 0.2017(3) 0.16116(15) 0.35643(13) 0.0104(7) Uani 1 1 d .
C3 C 0.1456(3) 0.16503(15) 0.29765(14) 0.0130(7) Uani 1 1 d .
H3 H 0.1374 0.1282 0.2636 0.016 Uiso 1 1 calc R
C4 C 0.1017(3) 0.22227(15) 0.28854(14) 0.0142(7) Uani 1 1 d .
H4 H 0.0682 0.2251 0.2478 0.017 Uiso 1 1 calc R
C5 C 0.1066(3) 0.27531(15) 0.33851(14) 0.0121(7) Uani 1 1 d .
H5 H 0.0740 0.3138 0.3322 0.015 Uiso 1 1 calc R
C6 C 0.1592(3) 0.27222(15) 0.39784(14) 0.0108(7) Uani 1 1 d .
C7 C 0.1525(3) 0.32746(15) 0.45335(14) 0.0120(5) Uani 1 1 d .
C8 C 0.0443(3) 0.32581(15) 0.48720(14) 0.0138(7) Uani 1 1 d .
C9 C 0.0417(3) 0.37592(15) 0.53969(14) 0.0139(7) Uani 1 1 d .
H9 H -0.0225 0.3701 0.5687 0.017 Uiso 1 1 calc R
C10 C 0.1365(3) 0.42944(15) 0.55892(14) 0.0146(5) Uani 1 1 d .
C11 C 0.1172(3) 0.48554(16) 0.61207(14) 0.0180(7) Uani 1 1 d .
H11 H 0.0822 0.4666 0.6458 0.022 Uiso 1 1 calc R
C12 C 0.2364(3) 0.52987(18) 0.64101(16) 0.0292(9) Uani 1 1 d .
H12A H 0.3005 0.5038 0.6534 0.044 Uiso 1 1 calc R
H12B H 0.2188 0.5612 0.6780 0.044 Uiso 1 1 calc R
H12C H 0.2671 0.5533 0.6103 0.044 Uiso 1 1 calc R
C13 C 0.0196(3) 0.52544(18) 0.58787(16) 0.0280(9) Uani 1 1 d .
H13A H 0.0513 0.5441 0.5543 0.042 Uiso 1 1 calc R
H13B H 0.0043 0.5606 0.6223 0.042 Uiso 1 1 calc R
H13C H -0.0590 0.4971 0.5716 0.042 Uiso 1 1 calc R
C14 C 0.2387(3) 0.43189(15) 0.52370(14) 0.0138(7) Uani 1 1 d .
H14 H 0.3133 0.4647 0.5413 0.017 Uiso 1 1 calc R
C15 C 0.2506(3) 0.38075(15) 0.47222(14) 0.0135(7) Uani 1 1 d .
C16 C 0.3627(3) 0.38471(16) 0.43484(14) 0.0150(7) Uani 1 1 d .
H16 H 0.3655 0.3404 0.4083 0.018 Uiso 1 1 calc R
C17 C 0.3415(3) 0.43073(17) 0.39071(15) 0.0221(8) Uani 1 1 d .
H17A H 0.4126 0.4329 0.3661 0.033 Uiso 1 1 calc R
H17B H 0.3344 0.4743 0.4154 0.033 Uiso 1 1 calc R
H17C H 0.2641 0.4145 0.3624 0.033 Uiso 1 1 calc R
C18 C 0.4880(3) 0.40450(16) 0.47625(15) 0.0194(7) Uani 1 1 d .
H18A H 0.5561 0.4066 0.4498 0.029 Uiso 1 1 calc R
H18B H 0.5012 0.3723 0.5016 0.029 Uiso 1 1 calc R
H18C H 0.4871 0.4473 0.5040 0.029 Uiso 1 1 calc R
C19 C -0.0665(3) 0.27334(16) 0.46425(14) 0.0153(7) Uani 1 1 d .
H19 H -0.0358 0.2354 0.4368 0.018 Uiso 1 1 calc R
C20 C -0.1663(3) 0.29848(18) 0.42434(16) 0.0266(8) Uani 1 1 d .
H20A H -0.1284 0.3134 0.3902 0.040 Uiso 1 1 calc R
H20B H -0.2001 0.3348 0.4506 0.040 Uiso 1 1 calc R
H20C H -0.2343 0.2634 0.4067 0.040 Uiso 1 1 calc R
C21 C -0.1246(3) 0.24911(18) 0.51725(15) 0.0256(8) Uani 1 1 d .
H21A H -0.1896 0.2125 0.4994 0.038 Uiso 1 1 calc R
H21B H -0.1623 0.2844 0.5428 0.038 Uiso 1 1 calc R
H21C H -0.0593 0.2349 0.5435 0.038 Uiso 1 1 calc R
C22 C 0.2364(3) 0.09689(15) 0.36797(13) 0.0120(7) Uani 1 1 d .
C23 C 0.1478(3) 0.05930(15) 0.39334(14) 0.0147(7) Uani 1 1 d .
C24 C 0.1760(3) -0.00027(16) 0.40435(14) 0.0166(7) Uani 1 1 d .
H24 H 0.1162 -0.0257 0.4212 0.020 Uiso 1 1 calc R
C25 C 0.2895(3) -0.02365(16) 0.39138(14) 0.0165(7) Uani 1 1 d .
C26 C 0.3220(3) -0.08828(16) 0.40492(16) 0.0219(8) Uani 1 1 d .
H26 H 0.3982 -0.0989 0.3838 0.026 Uiso 1 1 calc R
C27 C 0.3573(3) -0.08180(16) 0.47512(15) 0.0217(8) Uani 1 1 d .
H27A H 0.3793 -0.1235 0.4826 0.033 Uiso 1 1 calc R
H27B H 0.2859 -0.0694 0.4977 0.033 Uiso 1 1 calc R
H27C H 0.4293 -0.0483 0.4900 0.033 Uiso 1 1 calc R
C28 C 0.2201(3) -0.14416(17) 0.37839(17) 0.0294(9) Uani 1 1 d .
H28A H 0.2027 -0.1485 0.3330 0.044 Uiso 1 1 calc R
H28B H 0.1437 -0.1357 0.3982 0.044 Uiso 1 1 calc R
H28C H 0.2480 -0.1845 0.3867 0.044 Uiso 1 1 calc R
C29 C 0.3744(3) 0.01393(15) 0.36632(14) 0.0153(7) Uani 1 1 d .
H29 H 0.4517 -0.0018 0.3569 0.018 Uiso 1 1 calc R
C30 C 0.3510(3) 0.07387(15) 0.35431(14) 0.0133(7) Uani 1 1 d .
C31 C 0.4452(3) 0.11109(16) 0.32336(14) 0.0147(7) Uani 1 1 d .
H31 H 0.4333 0.1582 0.3347 0.018 Uiso 1 1 calc R
C32 C 0.5820(3) 0.10472(17) 0.34417(15) 0.0206(8) Uani 1 1 d .
H32A H 0.5997 0.0602 0.3274 0.031 Uiso 1 1 calc R
H32B H 0.5962 0.1144 0.3901 0.031 Uiso 1 1 calc R
H32C H 0.6376 0.1355 0.3284 0.031 Uiso 1 1 calc R
C33 C 0.4186(3) 0.08814(17) 0.25204(14) 0.0211(8) Uani 1 1 d .
H33A H 0.4784 0.1128 0.2322 0.032 Uiso 1 1 calc R
H33B H 0.3329 0.0953 0.2385 0.032 Uiso 1 1 calc R
H33C H 0.4275 0.0417 0.2398 0.032 Uiso 1 1 calc R
C34 C 0.0204(3) 0.08168(17) 0.40584(16) 0.0228(8) Uani 1 1 d .
H34 H 0.0244 0.1277 0.4008 0.027 Uiso 1 1 calc R
C37 C 0.3164(3) 0.16939(16) 0.56500(14) 0.0142(7) Uani 1 1 d .
C38 C 0.3125(3) 0.20697(15) 0.62595(14) 0.0134(7) Uani 1 1 d .
C39 C 0.3209(3) 0.17566(16) 0.67608(15) 0.0177(7) Uani 1 1 d .
H39 H 0.3209 0.2001 0.7177 0.021 Uiso 1 1 calc R
C40 C 0.3292(3) 0.10915(17) 0.66552(15) 0.0216(8) Uani 1 1 d .
H40 H 0.3334 0.0884 0.6998 0.026 Uiso 1 1 calc R
C41 C 0.3315(3) 0.07291(17) 0.60512(15) 0.0212(8) Uani 1 1 d .
H41 H 0.3361 0.0274 0.5981 0.025 Uiso 1 1 calc R
C42 C 0.3270(3) 0.10340(16) 0.55520(15) 0.0169(7) Uani 1 1 d .
H42 H 0.3312 0.0789 0.5140 0.020 Uiso 1 1 calc R
C43 C 0.4613(3) 0.33249(15) 0.67433(14) 0.0149(7) Uani 1 1 d .
H43 H 0.4700 0.3283 0.7190 0.018 Uiso 1 1 calc R
C44 C 0.4850(3) 0.40508(15) 0.67351(15) 0.0183(7) Uani 1 1 d .
H44A H 0.4709 0.4100 0.6297 0.022 Uiso 1 1 calc R
H44B H 0.4237 0.4288 0.6975 0.022 Uiso 1 1 calc R
C45 C 0.6177(3) 0.43564(16) 0.70148(15) 0.0202(8) Uani 1 1 d .
H45A H 0.6288 0.4817 0.6983 0.024 Uiso 1 1 calc R
H45B H 0.6295 0.4346 0.7464 0.024 Uiso 1 1 calc R
C46 C 0.7160(3) 0.39955(17) 0.66762(16) 0.0228(8) Uani 1 1 d .
H46A H 0.8010 0.4188 0.6880 0.027 Uiso 1 1 calc R
H46B H 0.7097 0.4040 0.6235 0.027 Uiso 1 1 calc R
C47 C 0.6964(3) 0.32775(16) 0.66933(15) 0.0201(8) Uani 1 1 d .
H47A H 0.7102 0.3232 0.7133 0.024 Uiso 1 1 calc R
H47B H 0.7586 0.3045 0.6457 0.024 Uiso 1 1 calc R
C48 C 0.5631(3) 0.29686(16) 0.64067(14) 0.0167(7) Uani 1 1 d .
H48A H 0.5524 0.2507 0.6435 0.020 Uiso 1 1 calc R
H48B H 0.5521 0.2981 0.5957 0.020 Uiso 1 1 calc R
C49 C 0.2079(3) 0.30708(16) 0.70631(14) 0.0166(7) Uani 1 1 d .
H49 H 0.2516 0.2869 0.7381 0.020 Uiso 1 1 calc R
C50 C 0.0768(3) 0.27038(17) 0.68822(15) 0.0228(8) Uani 1 1 d .
H50A H 0.0829 0.2243 0.6685 0.027 Uiso 1 1 calc R
H50B H 0.0300 0.2895 0.6571 0.027 Uiso 1 1 calc R
C51 C 0.0049(3) 0.27351(18) 0.74611(16) 0.0276(9) Uani 1 1 d .
H51A H -0.0810 0.2506 0.7330 0.033 Uiso 1 1 calc R
H51B H 0.0480 0.2513 0.7758 0.033 Uiso 1 1 calc R
C52 C -0.0024(3) 0.34364(18) 0.77857(16) 0.0288(9) Uani 1 1 d .
H52A H -0.0436 0.3445 0.8172 0.035 Uiso 1 1 calc R
H52B H -0.0544 0.3642 0.7506 0.035 Uiso 1 1 calc R
C53 C 0.1273(3) 0.38241(17) 0.79547(15) 0.0221(8) Uani 1 1 d .
H53A H 0.1753 0.3655 0.8279 0.027 Uiso 1 1 calc R
H53B H 0.1184 0.4285 0.8134 0.027 Uiso 1 1 calc R
C54 C 0.2007(3) 0.37839(16) 0.73807(15) 0.0199(8) Uani 1 1 d .
H54A H 0.1586 0.4003 0.7078 0.024 Uiso 1 1 calc R
H54B H 0.2866 0.4012 0.7514 0.024 Uiso 1 1 calc R
C56 C 0.7786(3) 0.16420(15) 0.06932(14) 0.0126(7) Uani 1 1 d .
C57 C 0.7793(3) 0.20432(15) 0.12884(14) 0.0126(7) Uani 1 1 d .
C58 C 0.6330(3) 0.30307(16) 0.19651(14) 0.0154(7) Uani 1 1 d .
H58 H 0.6217 0.3503 0.2031 0.019 Uiso 1 1 calc R
C59 C 0.6640(3) 0.29219(18) 0.26246(14) 0.0230(8) Uani 1 1 d .
H59A H 0.7469 0.3162 0.2809 0.028 Uiso 1 1 calc R
H59B H 0.6686 0.2453 0.2602 0.028 Uiso 1 1 calc R
C60 C 0.5630(3) 0.31573(19) 0.30450(15) 0.0265(9) Uani 1 1 d .
H60A H 0.5837 0.3079 0.3469 0.032 Uiso 1 1 calc R
H60B H 0.5612 0.3631 0.3085 0.032 Uiso 1 1 calc R
C61 C 0.4354(3) 0.27964(18) 0.27627(15) 0.0248(8) Uani 1 1 d .
H61A H 0.4356 0.2327 0.2755 0.030 Uiso 1 1 calc R
H61B H 0.3708 0.2962 0.3028 0.030 Uiso 1 1 calc R
C62 C 0.4026(3) 0.28815(17) 0.21066(15) 0.0216(8) Uani 1 1 d .
H62A H 0.3926 0.3344 0.2120 0.026 Uiso 1 1 calc R
H62B H 0.3214 0.2618 0.1926 0.026 Uiso 1 1 calc R
C63 C 0.5039(3) 0.26731(17) 0.16854(15) 0.0203(8) Uani 1 1 d .
H63A H 0.5065 0.2198 0.1629 0.024 Uiso 1 1 calc R
H63B H 0.4822 0.2765 0.1268 0.024 Uiso 1 1 calc R
C64 C 0.8969(3) 0.33586(15) 0.18219(14) 0.0152(7) Uani 1 1 d .
H64 H 0.9096 0.3227 0.2232 0.018 Uiso 1 1 calc R
C65 C 0.8885(3) 0.40941(16) 0.19491(15) 0.0210(8) Uani 1 1 d .
H65A H 0.8679 0.4221 0.1547 0.025 Uiso 1 1 calc R
H65B H 0.8200 0.4198 0.2212 0.025 Uiso 1 1 calc R
C66 C 1.0114(3) 0.44850(17) 0.22813(16) 0.0254(8) Uani 1 1 d .
H66A H 1.0038 0.4956 0.2341 0.030 Uiso 1 1 calc R
H66B H 1.0284 0.4388 0.2700 0.030 Uiso 1 1 calc R
C67 C 1.1193(3) 0.43200(17) 0.19035(16) 0.0257(8) Uani 1 1 d .
H67A H 1.1985 0.4565 0.2136 0.031 Uiso 1 1 calc R
H67B H 1.1059 0.4454 0.1500 0.031 Uiso 1 1 calc R
C68 C 1.1305(3) 0.35952(17) 0.17771(16) 0.0227(8) Uani 1 1 d .
H68A H 1.1535 0.3471 0.2179 0.027 Uiso 1 1 calc R
H68B H 1.1983 0.3499 0.1508 0.027 Uiso 1 1 calc R
C69 C 1.0080(3) 0.31927(17) 0.14549(15) 0.0193(8) Uani 1 1 d .
H69A H 1.0168 0.2725 0.1411 0.023 Uiso 1 1 calc R
H69B H 0.9911 0.3273 0.1029 0.023 Uiso 1 1 calc R
C70 C 0.7241(3) 0.37627(15) -0.02710(14) 0.0133(7) Uani 1 1 d .
C71 C 0.8396(3) 0.38519(16) -0.06200(14) 0.0165(7) Uani 1 1 d .
H71 H 0.8451 0.3428 -0.0915 0.020 Uiso 1 1 calc R
C72 C 0.9628(3) 0.40350(17) -0.01867(16) 0.0235(8) Uani 1 1 d .
H72A H 1.0330 0.4060 -0.0438 0.035 Uiso 1 1 calc R
H72B H 0.9732 0.3704 0.0059 0.035 Uiso 1 1 calc R
H72C H 0.9614 0.4459 0.0097 0.035 Uiso 1 1 calc R
C73 C 0.8187(3) 0.43551(17) -0.10123(16) 0.0253(8) Uani 1 1 d .
H73A H 0.8910 0.4410 -0.1245 0.038 Uiso 1 1 calc R
H73B H 0.8091 0.4772 -0.0736 0.038 Uiso 1 1 calc R
H73C H 0.7426 0.4206 -0.1308 0.038 Uiso 1 1 calc R
C74 C 0.7074(3) 0.42444(15) 0.02539(14) 0.0142(7) Uani 1 1 d .
H74 H 0.7810 0.4567 0.0462 0.017 Uiso 1 1 calc R
C75 C 0.5991(3) 0.42020(15) 0.05718(14) 0.0146(5) Uani 1 1 d .
C76 C 0.5862(3) 0.47444(16) 0.11291(14) 0.0187(7) Uani 1 1 d .
H76 H 0.6682 0.4842 0.1403 0.022 Uiso 1 1 calc R
C77 C 0.5597(3) 0.53624(17) 0.09137(16) 0.0277(9) Uani 1 1 d .
H77A H 0.6262 0.5486 0.0671 0.042 Uiso 1 1 calc R
H77B H 0.5570 0.5715 0.1281 0.042 Uiso 1 1 calc R
H77C H 0.4787 0.5283 0.0651 0.042 Uiso 1 1 calc R
C78 C 0.4837(3) 0.45682(18) 0.15295(16) 0.0295(9) Uani 1 1 d .
H78A H 0.4009 0.4544 0.1295 0.044 Uiso 1 1 calc R
H78B H 0.4904 0.4903 0.1919 0.044 Uiso 1 1 calc R
H78C H 0.4946 0.4146 0.1629 0.044 Uiso 1 1 calc R
C79 C 0.5040(3) 0.36814(15) 0.03241(14) 0.0138(7) Uani 1 1 d .
H79 H 0.4350 0.3607 0.0586 0.017 Uiso 1 1 calc R
C80 C 0.5144(3) 0.31889(15) -0.02092(14) 0.0124(7) Uani 1 1 d .
C81 C 0.4058(3) 0.26654(16) -0.04861(15) 0.0179(7) Uani 1 1 d .
H81 H 0.4398 0.2309 -0.0776 0.021 Uiso 1 1 calc R
C82 C 0.3075(3) 0.29346(17) -0.08790(17) 0.0285(9) Uani 1 1 d .
H82A H 0.3478 0.3119 -0.1195 0.043 Uiso 1 1 calc R
H82B H 0.2700 0.3275 -0.0605 0.043 Uiso 1 1 calc R
H82C H 0.2418 0.2582 -0.1088 0.043 Uiso 1 1 calc R
C83 C 0.3443(3) 0.23630(17) 0.00044(15) 0.0244(8) Uani 1 1 d .
H83A H 0.2796 0.2007 -0.0207 0.037 Uiso 1 1 calc R
H83B H 0.3057 0.2696 0.0282 0.037 Uiso 1 1 calc R
H83C H 0.4081 0.2193 0.0252 0.037 Uiso 1 1 calc R
C84 C 0.6297(3) 0.32272(15) -0.04993(14) 0.0120(5) Uani 1 1 d .
C85 C 0.6448(3) 0.26802(15) -0.10503(14) 0.0118(7) Uani 1 1 d .
C86 C 0.6917(3) 0.21069(15) -0.09513(14) 0.0116(7) Uani 1 1 d .
C87 C 0.6904(3) 0.15679(15) -0.14522(13) 0.0119(7) Uani 1 1 d .
C88 C 0.6488(3) 0.16278(16) -0.20556(14) 0.0162(7) Uani 1 1 d .
H88 H 0.6480 0.1269 -0.2400 0.019 Uiso 1 1 calc R
C89 C 0.6087(3) 0.22033(16) -0.21598(14) 0.0180(7) Uani 1 1 d .
H89 H 0.5837 0.2241 -0.2575 0.022 Uiso 1 1 calc R
C90 C 0.6050(3) 0.27256(16) -0.16580(14) 0.0167(7) Uani 1 1 d .
H90 H 0.5753 0.3114 -0.1731 0.020 Uiso 1 1 calc R
C91 C 0.7195(3) 0.09271(14) -0.13190(13) 0.0110(7) Uani 1 1 d .
C93 C 0.6265(3) 0.05641(15) -0.10857(14) 0.0147(7) Uani 1 1 d .
C94 C 0.4959(3) 0.07828(16) -0.10260(15) 0.0203(8) Uani 1 1 d .
H94 H 0.5045 0.1263 -0.0996 0.024 Uiso 1 1 calc R
C95 C 0.4403(3) 0.06600(18) -0.04405(16) 0.0269(8) Uani 1 1 d .
H95A H 0.3612 0.0851 -0.0407 0.040 Uiso 1 1 calc R
H95B H 0.4995 0.0860 -0.0068 0.040 Uiso 1 1 calc R
H95C H 0.4244 0.0190 -0.0470 0.040 Uiso 1 1 calc R
C96 C 0.4076(3) 0.04635(19) -0.16191(16) 0.0281(9) Uani 1 1 d .
H96A H 0.4440 0.0563 -0.1986 0.042 Uiso 1 1 calc R
H96B H 0.3262 0.0631 -0.1592 0.042 Uiso 1 1 calc R
H96C H 0.3961 -0.0009 -0.1660 0.042 Uiso 1 1 calc R
C97 C 0.6504(3) -0.00271(15) -0.09449(14) 0.0155(7) Uani 1 1 d .
H97 H 0.5864 -0.0273 -0.0794 0.019 Uiso 1 1 calc R
C98 C 0.7646(3) -0.02665(16) -0.10175(14) 0.0169(7) Uani 1 1 d .
C99 C 0.7879(3) -0.08931(16) -0.08182(15) 0.0191(7) Uani 1 1 d .
H99 H 0.7061 -0.1087 -0.0716 0.023 Uiso 1 1 calc R
C100 C 0.8796(3) -0.07530(16) -0.02232(14) 0.0197(8) Uani 1 1 d .
H10A H 0.8927 -0.1162 -0.0100 0.030 Uiso 1 1 calc R
H10B H 0.8453 -0.0464 0.0114 0.030 Uiso 1 1 calc R
H10C H 0.9599 -0.0542 -0.0300 0.030 Uiso 1 1 calc R
C101 C 0.8331(3) -0.13982(17) -0.13147(16) 0.0261(8) Uani 1 1 d .
H10D H 0.7726 -0.1498 -0.1693 0.039 Uiso 1 1 calc R
H10E H 0.8411 -0.1795 -0.1159 0.039 Uiso 1 1 calc R
H10F H 0.9150 -0.1230 -0.1415 0.039 Uiso 1 1 calc R
C102 C 0.8548(3) 0.00941(15) -0.12560(14) 0.0164(7) Uani 1 1 d .
H102 H 0.9334 -0.0065 -0.1311 0.020 Uiso 1 1 calc R
C103 C 0.8350(3) 0.06833(16) -0.14197(14) 0.0150(7) Uani 1 1 d .
C104 C 0.9320(3) 0.10327(16) -0.17342(14) 0.0181(7) Uani 1 1 d .
H104 H 0.9154 0.1497 -0.1677 0.022 Uiso 1 1 calc R
C105 C 1.0681(3) 0.10258(18) -0.14675(16) 0.0232(8) Uani 1 1 d .
H10G H 1.0902 0.0580 -0.1570 0.035 Uiso 1 1 calc R
H10H H 1.0771 0.1184 -0.1011 0.035 Uiso 1 1 calc R
H10I H 1.1240 0.1308 -0.1651 0.035 Uiso 1 1 calc R
C106 C 0.9148(3) 0.0729(2) -0.24356(16) 0.0317(9) Uani 1 1 d .
H10J H 0.8285 0.0747 -0.2608 0.048 Uiso 1 1 calc R
H10K H 0.9317 0.0274 -0.2504 0.048 Uiso 1 1 calc R
H10L H 0.9733 0.0970 -0.2645 0.048 Uiso 1 1 calc R
C107 C 0.8065(3) 0.17749(16) 0.18158(15) 0.0167(7) Uani 1 1 d .
H107 H 0.8145 0.2045 0.2226 0.020 Uiso 1 1 calc R
C108 C 0.8216(3) 0.11209(16) 0.17379(15) 0.0170(7) Uani 1 1 d .
H108 H 0.8370 0.0942 0.2095 0.020 Uiso 1 1 calc R
C109 C 0.8144(3) 0.07294(16) 0.11458(15) 0.0165(7) Uani 1 1 d .
H109 H 0.8222 0.0279 0.1096 0.020 Uiso 1 1 calc R
C110 C 0.7959(3) 0.09912(16) 0.06224(15) 0.0161(7) Uani 1 1 d .
H110 H 0.7952 0.0725 0.0215 0.019 Uiso 1 1 calc R
C36 C -0.0822(4) 0.0426(3) 0.3576(3) 0.086(2) Uani 1 1 d .
H36A H -0.0654 0.0482 0.3159 0.128 Uiso 1 1 calc R
H36B H -0.1630 0.0578 0.3669 0.128 Uiso 1 1 calc R
H36C H -0.0851 -0.0035 0.3588 0.128 Uiso 1 1 calc R
C35 C -0.0087(4) 0.0825(3) 0.4718(2) 0.0709(17) Uani 1 1 d .
H35A H -0.0824 0.1053 0.4800 0.106 Uiso 1 1 calc R
H35B H 0.0634 0.1050 0.5016 0.106 Uiso 1 1 calc R
H35C H -0.0259 0.0377 0.4769 0.106 Uiso 1 1 calc R

loop_
_atom_site_aniso_label
_atom_site_aniso_U_11
_atom_site_aniso_U_22
_atom_site_aniso_U_33
_atom_site_aniso_U_23
_atom_site_aniso_U_13
_atom_site_aniso_U_12
Sn1 0.01644(12) 0.00802(12) 0.00997(12) 0.00143(9) 0.00038(8) 0.00576(9)
Rh1 0.01516(13) 0.00738(14) 0.01015(13) 0.00128(10) 0.00141(9) 0.00475(10)
Cl1 0.0171(4) 0.0175(5) 0.0192(4) 0.0005(3) 0.0016(3) 0.0055(3)
P1 0.0187(4) 0.0101(5) 0.0107(4) 0.0020(3) 0.0015(3) 0.0047(4)
C1 0.0101(15) 0.0088(17) 0.0155(17) 0.0040(13) 0.0027(12) -0.0011(13)
Sn2 0.01679(12) 0.00746(12) 0.01021(12) 0.00159(9) 0.00014(8) 0.00529(9)
Rh2 0.01555(13) 0.00657(14) 0.01081(13) 0.00176(10) 0.00128(9) 0.00411(10)
Cl2 0.0178(4) 0.0185(5) 0.0239(4) 0.0028(4) 0.0024(3) 0.0055(3)
P2 0.0167(4) 0.0085(4) 0.0113(4) 0.0013(3) 0.0001(3) 0.0032(3)
C2 0.0081(15) 0.0096(17) 0.0129(16) 0.0007(13) 0.0027(12) 0.0002(13)
C3 0.0150(16) 0.0101(18) 0.0127(16) 0.0006(13) -0.0005(12) 0.0016(13)
C4 0.0150(16) 0.0153(18) 0.0116(16) 0.0024(14) -0.0040(12) 0.0037(14)
C5 0.0136(16) 0.0081(17) 0.0170(17) 0.0065(14) 0.0012(12) 0.0049(13)
C6 0.0120(16) 0.0081(17) 0.0130(16) 0.0034(13) 0.0027(12) 0.0007(13)
C7 0.0181(12) 0.0065(11) 0.0133(11) 0.0052(9) -0.0008(9) 0.0068(9)
C8 0.0160(17) 0.0128(18) 0.0154(17) 0.0064(14) 0.0027(12) 0.0069(14)
C9 0.0177(17) 0.0148(18) 0.0122(16) 0.0063(14) 0.0021(12) 0.0087(14)
C10 0.0221(12) 0.0089(12) 0.0150(12) 0.0050(9) 0.0003(9) 0.0090(10)
C11 0.0280(19) 0.0137(19) 0.0141(17) 0.0017(14) 0.0055(13) 0.0113(15)
C12 0.039(2) 0.020(2) 0.024(2) -0.0073(16) 0.0046(16) 0.0083(17)
C13 0.046(2) 0.020(2) 0.021(2) 0.0024(16) 0.0072(16) 0.0234(18)
C14 0.0168(17) 0.0087(17) 0.0156(17) 0.0015(14) 0.0000(12) 0.0041(13)
C15 0.0195(17) 0.0093(17) 0.0134(17) 0.0040(13) 0.0010(13) 0.0072(14)
C16 0.0179(17) 0.0119(18) 0.0152(17) 0.0015(14) 0.0052(13) 0.0024(14)
C17 0.0271(19) 0.021(2) 0.0219(19) 0.0091(16) 0.0092(14) 0.0042(16)
C18 0.0207(18) 0.0136(19) 0.0234(19) 0.0018(15) 0.0045(14) 0.0034(14)
C19 0.0140(16) 0.0149(18) 0.0161(17) 0.0017(14) 0.0003(12) 0.0020(14)
C20 0.0185(18) 0.031(2) 0.031(2) 0.0149(18) -0.0044(15) -0.0018(16)
C21 0.0222(19) 0.026(2) 0.028(2) 0.0123(17) -0.0011(15) -0.0059(16)
C22 0.0196(17) 0.0069(17) 0.0075(16) -0.0014(13) -0.0005(12) 0.0003(13)
C23 0.0194(17) 0.0091(18) 0.0151(17) 0.0004(14) 0.0043(13) 0.0015(14)
C24 0.0228(18) 0.0097(18) 0.0171(18) 0.0035(14) 0.0046(13) -0.0021(14)
C25 0.0276(19) 0.0090(18) 0.0116(17) -0.0003(14) -0.0017(13) 0.0053(15)
C26 0.0251(19) 0.0120(19) 0.030(2) 0.0060(16) 0.0056(15) 0.0060(15)
C27 0.0240(19) 0.0145(19) 0.029(2) 0.0086(16) -0.0002(14) 0.0075(15)
C28 0.046(2) 0.014(2) 0.028(2) 0.0064(16) 0.0033(17) 0.0025(17)
C29 0.0197(17) 0.0086(18) 0.0163(17) -0.0001(14) 0.0002(13) 0.0040(14)
C30 0.0153(16) 0.0091(17) 0.0134(17) -0.0004(13) -0.0024(12) 0.0016(13)
C31 0.0172(17) 0.0100(17) 0.0173(17) 0.0029(14) 0.0014(13) 0.0051(14)
C32 0.0167(17) 0.019(2) 0.027(2) 0.0062(16) 0.0043(14) 0.0037(15)
C33 0.0263(19) 0.023(2) 0.0159(18) 0.0049(15) 0.0054(14) 0.0065(16)
C34 0.0218(19) 0.0112(19) 0.038(2) 0.0058(16) 0.0112(15) 0.0049(15)
C37 0.0170(17) 0.0144(19) 0.0116(16) 0.0035(14) -0.0001(12) 0.0035(14)
C38 0.0127(16) 0.0109(18) 0.0163(17) 0.0026(14) 0.0013(12) 0.0012(13)
C39 0.0254(18) 0.0143(19) 0.0135(17) 0.0013(14) 0.0038(13) 0.0053(15)
C40 0.0270(19) 0.018(2) 0.0230(19) 0.0118(16) 0.0012(14) 0.0050(15)
C41 0.031(2) 0.0093(18) 0.0234(19) 0.0050(15) -0.0015(15) 0.0051(15)
C42 0.0226(18) 0.0110(18) 0.0162(17) -0.0001(14) -0.0008(13) 0.0069(14)
C43 0.0196(17) 0.0109(18) 0.0122(17) 0.0005(14) -0.0017(13) 0.0005(14)
C44 0.0226(18) 0.0121(18) 0.0198(18) 0.0029(15) -0.0001(13) 0.0031(14)
C45 0.0260(19) 0.0114(19) 0.0227(19) 0.0041(15) -0.0011(14) 0.0030(15)
C46 0.0211(18) 0.020(2) 0.026(2) 0.0023(16) 0.0015(14) -0.0003(15)
C47 0.0177(17) 0.020(2) 0.0204(18) 0.0010(15) -0.0002(13) 0.0031(15)
C48 0.0192(17) 0.0136(19) 0.0164(17) 0.0023(14) -0.0005(13) 0.0015(14)
C49 0.0235(18) 0.0148(19) 0.0134(17) 0.0053(14) 0.0043(13) 0.0047(15)
C50 0.0278(19) 0.022(2) 0.0175(18) -0.0003(15) 0.0062(14) 0.0038(16)
C51 0.029(2) 0.026(2) 0.026(2) -0.0003(17) 0.0099(15) -0.0008(17)
C52 0.025(2) 0.035(2) 0.027(2) 0.0020(18) 0.0098(15) 0.0065(17)
C53 0.0265(19) 0.023(2) 0.0177(18) 0.0017(15) 0.0037(14) 0.0103(16)
C54 0.0247(18) 0.0169(19) 0.0174(18) 0.0018(15) 0.0012(14) 0.0050(15)
C56 0.0131(16) 0.0136(18) 0.0112(16) 0.0048(13) -0.0019(12) 0.0008(13)
C57 0.0131(16) 0.0105(18) 0.0150(17) 0.0042(14) 0.0016(12) 0.0021(13)
C58 0.0221(18) 0.0100(18) 0.0151(17) 0.0025(14) 0.0026(13) 0.0067(14)
C59 0.0200(18) 0.033(2) 0.0156(18) 0.0021(16) 0.0024(14) 0.0089(16)
C60 0.0239(19) 0.039(2) 0.0163(18) 0.0013(17) 0.0055(14) 0.0109(17)
C61 0.027(2) 0.025(2) 0.024(2) 0.0053(16) 0.0095(15) 0.0078(16)
C62 0.0167(17) 0.021(2) 0.026(2) 0.0049(16) 0.0045(14) -0.0027(15)
C63 0.0230(18) 0.021(2) 0.0145(18) 0.0008(15) 0.0032(13) -0.0009(15)
C64 0.0203(17) 0.0116(18) 0.0136(17) 0.0050(14) -0.0022(13) 0.0006(14)
C65 0.0232(18) 0.0162(19) 0.0213(19) -0.0009(15) 0.0010(14) 0.0037(15)
C66 0.030(2) 0.015(2) 0.028(2) -0.0005(16) -0.0025(15) -0.0014(16)
C67 0.0245(19) 0.020(2) 0.029(2) 0.0052(16) -0.0025(15) -0.0069(16)
C68 0.0187(18) 0.026(2) 0.0222(19) 0.0049(16) -0.0012(14) 0.0014(15)
C69 0.0205(18) 0.017(2) 0.0209(19) 0.0060(15) 0.0008(14) 0.0033(15)
C70 0.0198(17) 0.0080(17) 0.0142(17) 0.0058(14) 0.0006(13) 0.0063(14)
C71 0.0248(18) 0.0085(18) 0.0177(18) 0.0038(14) 0.0072(14) 0.0031(14)
C72 0.0203(18) 0.015(2) 0.036(2) 0.0066(16) 0.0089(15) 0.0002(15)
C73 0.035(2) 0.019(2) 0.028(2) 0.0127(16) 0.0131(16) 0.0081(16)
C74 0.0182(17) 0.0092(18) 0.0160(17) 0.0048(14) -0.0013(13) 0.0048(14)
C75 0.0221(12) 0.0089(12) 0.0150(12) 0.0050(9) 0.0003(9) 0.0090(10)
C76 0.0247(18) 0.0173(19) 0.0153(17) 0.0024(14) 0.0022(13) 0.0113(15)
C77 0.047(2) 0.013(2) 0.026(2) 0.0036(16) 0.0103(17) 0.0107(17)
C78 0.046(2) 0.021(2) 0.025(2) 0.0042(16) 0.0138(17) 0.0149(18)
C79 0.0188(17) 0.0105(18) 0.0158(17) 0.0075(14) 0.0035(13) 0.0087(14)
C80 0.0183(17) 0.0086(17) 0.0129(16) 0.0059(13) 0.0003(12) 0.0073(13)
C81 0.0181(17) 0.0156(19) 0.0194(18) 0.0028(15) 0.0007(13) 0.0029(14)
C82 0.026(2) 0.019(2) 0.040(2) 0.0115(18) -0.0097(16) -0.0016(16)
C83 0.0213(18) 0.023(2) 0.029(2) 0.0062(16) 0.0027(15) -0.0010(16)
C84 0.0181(12) 0.0065(11) 0.0133(11) 0.0052(9) -0.0008(9) 0.0068(9)
C85 0.0137(16) 0.0082(17) 0.0152(17) 0.0044(13) 0.0054(12) 0.0021(13)
C86 0.0144(16) 0.0080(17) 0.0137(16) 0.0044(13) 0.0041(12) 0.0016(13)
C87 0.0116(16) 0.0121(18) 0.0111(16) 0.0004(13) 0.0027(12) 0.0004(13)
C88 0.0224(18) 0.0088(18) 0.0162(17) -0.0014(14) 0.0040(13) 0.0037(14)
C89 0.0240(18) 0.019(2) 0.0116(17) 0.0066(15) -0.0018(13) 0.0022(15)
C90 0.0217(18) 0.0139(19) 0.0164(18) 0.0063(14) 0.0007(13) 0.0066(14)
C91 0.0198(17) 0.0037(16) 0.0083(16) -0.0005(13) -0.0010(12) 0.0020(13)
C93 0.0225(18) 0.0085(18) 0.0116(16) -0.0016(13) 0.0006(13) 0.0035(14)
C94 0.0237(18) 0.0102(18) 0.030(2) 0.0072(15) 0.0087(15) 0.0059(15)
C95 0.029(2) 0.025(2) 0.028(2) 0.0038(17) 0.0105(15) 0.0028(17)
C96 0.0209(19) 0.039(2) 0.032(2) 0.0174(18) 0.0083(15) 0.0126(17)
C97 0.0257(18) 0.0087(18) 0.0123(17) 0.0030(13) 0.0021(13) 0.0019(14)
C98 0.0254(18) 0.0116(18) 0.0108(17) -0.0017(14) -0.0035(13) 0.0030(15)
C99 0.0268(19) 0.0085(18) 0.0224(19) 0.0038(15) 0.0002(14) 0.0055(15)
C100 0.0288(19) 0.0120(19) 0.0197(18) 0.0045(15) 0.0007(14) 0.0087(15)
C101 0.038(2) 0.015(2) 0.025(2) 0.0044(16) 0.0012(16) 0.0079(17)
C102 0.0171(17) 0.0134(19) 0.0166(17) -0.0007(14) -0.0054(13) 0.0081(14)
C103 0.0189(17) 0.0142(18) 0.0100(16) -0.0014(14) -0.0014(12) 0.0040(14)
C104 0.0185(17) 0.0146(19) 0.0214(18) 0.0035(15) 0.0019(13) 0.0049(14)
C105 0.0193(18) 0.025(2) 0.027(2) 0.0064(16) 0.0035(14) 0.0042(16)
C106 0.027(2) 0.042(3) 0.025(2) 0.0072(18) 0.0046(16) -0.0018(18)
C107 0.0183(17) 0.0177(19) 0.0149(17) 0.0036(14) 0.0008(13) 0.0075(14)
C108 0.0201(17) 0.0156(19) 0.0193(18) 0.0098(15) 0.0031(13) 0.0078(14)
C109 0.0175(17) 0.0092(18) 0.0251(19) 0.0083(15) 0.0008(13) 0.0042(14)
C110 0.0161(17) 0.0123(18) 0.0185(18) 0.0016(14) -0.0017(13) 0.0021(14)
C36 0.019(2) 0.101(5) 0.112(5) -0.033(4) -0.001(3) 0.023(3)
C35 0.062(3) 0.114(5) 0.061(3) 0.038(3) 0.045(3) 0.054(3)

loop_
_atom_type_symbol
_atom_type_description
_atom_type_scat_dispersion_real
_atom_type_scat_dispersion_imag
_atom_type_scat_source
C C 0.0033 0.0016 'International Tables Vol C Tables 4.2.6.8 and 6.1.1.4'
P P 0.1023 0.0942 'International Tables Vol C Tables 4.2.6.8 and 6.1.1.4'
Cl Cl 0.1484 0.1585 'International Tables Vol C Tables 4.2.6.8 and 6.1.1.4'
Rh Rh -1.1178 0.9187 'International Tables Vol C Tables 4.2.6.8 and 6.1.1.4'
Sn Sn -0.6537 1.4246 'International Tables Vol C Tables 4.2.6.8 and 6.1.1.4'
H H 0.0000 0.0000 'International Tables Vol C Tables 4.2.6.8 and 6.1.1.4'

loop_
_geom_angle_atom_site_label_1
_geom_angle_atom_site_label_2
_geom_angle_atom_site_label_3
_geom_angle
C37 Sn1 C1 132.18(12)
C37 Sn1 Cl1 103.07(8)
C1 Sn1 Cl1 97.49(8)
C37 Sn1 Rh1 105.03(8)
C1 Sn1 Rh1 99.66(8)
Cl1 Sn1 Rh1 121.75(2)
C7 Rh1 P1 161.46(8)
C7 Rh1 C15 37.11(11)
P1 Rh1 C15 153.72(8)
C7 Rh1 C8 36.83(10)
P1 Rh1 C8 140.53(8)
C15 Rh1 C8 65.74(11)
C7 Rh1 C9 64.02(10)
P1 Rh1 C9 124.88(8)
C15 Rh1 C9 75.04(10)
C8 Rh1 C9 34.84(10)
C7 Rh1 C14 64.23(11)
P1 Rh1 C14 133.76(8)
C15 Rh1 C14 35.34(10)
C8 Rh1 C14 74.52(11)
C9 Rh1 C14 61.59(11)
C7 Rh1 C10 75.42(10)
P1 Rh1 C10 121.61(7)
C15 Rh1 C10 63.27(10)
C8 Rh1 C10 63.00(11)
C9 Rh1 C10 34.55(11)
C14 Rh1 C10 34.08(10)
C7 Rh1 Sn1 81.47(7)
P1 Rh1 Sn1 82.12(2)
C15 Rh1 Sn1 94.46(7)
C8 Rh1 Sn1 101.20(8)
C9 Rh1 Sn1 135.52(8)
C14 Rh1 Sn1 127.79(7)
C10 Rh1 Sn1 156.12(7)
C49 P1 C38 99.24(14)
C49 P1 C43 101.98(14)
C38 P1 C43 101.28(14)
C49 P1 Rh1 119.61(11)
C38 P1 Rh1 115.71(10)
C43 P1 Rh1 116.03(10)
C2 C1 C6 120.2(3)
C2 C1 Sn1 127.8(2)
C6 C1 Sn1 111.8(2)
C56 Sn2 C86 136.99(12)
C56 Sn2 Cl2 100.76(8)
C86 Sn2 Cl2 97.09(8)
C56 Sn2 Rh2 105.06(8)
C86 Sn2 Rh2 99.46(8)
Cl2 Sn2 Rh2 119.39(2)
C84 Rh2 P2 163.79(8)
C84 Rh2 C70 36.79(11)
P2 Rh2 C70 152.30(8)
C84 Rh2 C80 37.28(10)
P2 Rh2 C80 141.71(8)
C70 Rh2 C80 65.80(11)
C84 Rh2 C79 64.86(10)
P2 Rh2 C79 123.98(8)
C70 Rh2 C79 75.32(10)
C80 Rh2 C79 35.42(10)
C84 Rh2 C74 64.66(11)
P2 Rh2 C74 130.76(8)
C70 Rh2 C74 35.45(10)
C80 Rh2 C74 75.49(11)
C79 Rh2 C74 62.41(11)
C84 Rh2 C75 76.75(10)
P2 Rh2 C75 118.55(8)
C70 Rh2 C75 64.17(10)
C80 Rh2 C75 64.10(11)
C79 Rh2 C75 34.86(11)
C74 Rh2 C75 35.08(10)
C84 Rh2 Sn2 82.26(8)
P2 Rh2 Sn2 82.75(2)
C70 Rh2 Sn2 96.29(8)
C80 Rh2 Sn2 100.97(7)
C79 Rh2 Sn2 135.56(8)
C74 Rh2 Sn2 129.54(7)
C75 Rh2 Sn2 158.62(7)
C64 P2 C57 102.18(14)
C64 P2 C58 102.96(14)
C57 P2 C58 105.12(14)
C64 P2 Rh2 115.01(10)
C57 P2 Rh2 116.59(10)
C58 P2 Rh2 113.38(10)
C3 C2 C1 118.9(3)
C3 C2 C22 120.4(3)
C1 C2 C22 120.3(3)
C4 C3 C2 120.6(3)
C4 C3 H3 119.7
C2 C3 H3 119.7
C5 C4 C3 120.4(3)
C5 C4 H4 119.8
C3 C4 H4 119.8
C4 C5 C6 120.1(3)
C4 C5 H5 119.9
C6 C5 H5 119.9
C5 C6 C1 119.6(3)
C5 C6 C7 119.8(3)
C1 C6 C7 120.4(3)
C15 C7 C8 120.1(3)
C15 C7 C6 121.3(3)
C8 C7 C6 118.6(3)
C15 C7 Rh1 72.78(17)
C8 C7 Rh1 74.77(17)
C6 C7 Rh1 124.3(2)
C9 C8 C7 117.8(3)
C9 C8 C19 121.1(3)
C7 C8 C19 120.9(3)
C9 C8 Rh1 73.68(17)
C7 C8 Rh1 68.40(16)
C19 C8 Rh1 131.9(2)
C8 C9 C10 123.2(3)
C8 C9 Rh1 71.48(17)
C10 C9 Rh1 75.29(17)
C8 C9 H9 118.0
C10 C9 H9 118.0
Rh1 C9 H9 118.0
C14 C10 C9 118.3(3)
C14 C10 C11 122.4(3)
C9 C10 C11 119.0(3)
C14 C10 Rh1 71.75(17)
C9 C10 Rh1 70.16(17)
C11 C10 Rh1 135.3(2)
C12 C11 C10 114.1(3)
C12 C11 C13 109.8(3)
C10 C11 C13 109.1(3)
C12 C11 H11 107.9
C10 C11 H11 107.9
C13 C11 H11 107.9
C11 C12 H12A 109.5
C11 C12 H12B 109.5
H12A C12 H12B 109.5
C11 C12 H12C 109.5
H12A C12 H12C 109.5
H12B C12 H12C 109.5
C11 C13 H13A 109.5
C11 C13 H13B 109.5
H13A C13 H13B 109.5
C11 C13 H13C 109.5
H13A C13 H13C 109.5
H13B C13 H13C 109.5
C10 C14 C15 121.3(3)
C10 C14 Rh1 74.16(18)
C15 C14 Rh1 67.99(17)
C10 C14 H14 118.6
C15 C14 H14 118.6
Rh1 C14 H14 118.6
C14 C15 C7 119.2(3)
C14 C15 C16 120.1(3)
C7 C15 C16 120.6(3)
C14 C15 Rh1 76.67(18)
C7 C15 Rh1 70.11(17)
C16 C15 Rh1 127.7(2)
C15 C16 C18 113.2(3)
C15 C16 C17 109.1(2)
C18 C16 C17 111.7(3)
C15 C16 H16 107.5
C18 C16 H16 107.5
C17 C16 H16 107.5
C16 C17 H17A 109.5
C16 C17 H17B 109.5
H17A C17 H17B 109.5
C16 C17 H17C 109.5
H17A C17 H17C 109.5
H17B C17 H17C 109.5
C16 C18 H18A 109.5
C16 C18 H18B 109.5
H18A C18 H18B 109.5
C16 C18 H18C 109.5
H18A C18 H18C 109.5
H18B C18 H18C 109.5
C8 C19 C21 113.4(3)
C8 C19 C20 109.7(3)
C21 C19 C20 110.1(3)
C8 C19 H19 107.8
C21 C19 H19 107.8
C20 C19 H19 107.8
C19 C20 H20A 109.5
C19 C20 H20B 109.5
H20A C20 H20B 109.5
C19 C20 H20C 109.5
H20A C20 H20C 109.5
H20B C20 H20C 109.5
C19 C21 H21A 109.5
C19 C21 H21B 109.5
H21A C21 H21B 109.5
C19 C21 H21C 109.5
H21A C21 H21C 109.5
H21B C21 H21C 109.5
C30 C22 C23 119.9(3)
C30 C22 C2 122.8(3)
C23 C22 C2 117.2(3)
C24 C23 C22 119.0(3)
C24 C23 C34 120.0(3)
C22 C23 C34 121.0(3)
C23 C24 C25 121.8(3)
C23 C24 H24 119.1
C25 C24 H24 119.1
C29 C25 C24 118.1(3)
C29 C25 C26 120.1(3)
C24 C25 C26 121.9(3)
C28 C26 C25 113.3(3)
C28 C26 C27 111.4(3)
C25 C26 C27 110.9(3)
C28 C26 H26 107.0
C25 C26 H26 107.0
C27 C26 H26 107.0
C26 C27 H27A 109.5
C26 C27 H27B 109.5
H27A C27 H27B 109.5
C26 C27 H27C 109.5
H27A C27 H27C 109.5
H27B C27 H27C 109.5
C26 C28 H28A 109.5
C26 C28 H28B 109.5
H28A C28 H28B 109.5
C26 C28 H28C 109.5
H28A C28 H28C 109.5
H28B C28 H28C 109.5
C25 C29 C30 122.6(3)
C25 C29 H29 118.7
C30 C29 H29 118.7
C29 C30 C22 118.7(3)
C29 C30 C31 119.9(3)
C22 C30 C31 121.3(3)
C30 C31 C32 113.6(3)
C30 C31 C33 109.6(3)
C32 C31 C33 109.6(2)
C30 C31 H31 108.0
C32 C31 H31 108.0
C33 C31 H31 108.0
C31 C32 H32A 109.5
C31 C32 H32B 109.5
H32A C32 H32B 109.5
C31 C32 H32C 109.5
H32A C32 H32C 109.5
H32B C32 H32C 109.5
C31 C33 H33A 109.5
C31 C33 H33B 109.5
H33A C33 H33B 109.5
C31 C33 H33C 109.5
H33A C33 H33C 109.5
H33B C33 H33C 109.5
C36 C34 C35 112.0(4)
C36 C34 C23 111.1(3)
C35 C34 C23 112.9(3)
C36 C34 H34 106.8
C35 C34 H34 106.8
C23 C34 H34 106.8
C42 C37 C38 120.8(3)
C42 C37 Sn1 128.8(2)
C38 C37 Sn1 110.3(2)
C39 C38 C37 118.0(3)
C39 C38 P1 122.5(2)
C37 C38 P1 119.5(2)
C40 C39 C38 120.7(3)
C40 C39 H39 119.7
C38 C39 H39 119.7
C41 C40 C39 120.4(3)
C41 C40 H40 119.8
C39 C40 H40 119.8
C42 C41 C40 119.7(3)
C42 C41 H41 120.1
C40 C41 H41 120.1
C37 C42 C41 120.4(3)
C37 C42 H42 119.8
C41 C42 H42 119.8
C44 C43 C48 108.5(3)
C44 C43 P1 111.4(2)
C48 C43 P1 111.7(2)
C44 C43 H43 108.4
C48 C43 H43 108.4
P1 C43 H43 108.4
C45 C44 C43 112.7(3)
C45 C44 H44A 109.0
C43 C44 H44A 109.0
C45 C44 H44B 109.0
C43 C44 H44B 109.0
H44A C44 H44B 107.8
C46 C45 C44 111.2(3)
C46 C45 H45A 109.4
C44 C45 H45A 109.4
C46 C45 H45B 109.4
C44 C45 H45B 109.4
H45A C45 H45B 108.0
C45 C46 C47 110.1(3)
C45 C46 H46A 109.6
C47 C46 H46A 109.6
C45 C46 H46B 109.6
C47 C46 H46B 109.6
H46A C46 H46B 108.1
C46 C47 C48 111.1(3)
C46 C47 H47A 109.4
C48 C47 H47A 109.4
C46 C47 H47B 109.4
C48 C47 H47B 109.4
H47A C47 H47B 108.0
C47 C48 C43 112.0(3)
C47 C48 H48A 109.2
C43 C48 H48A 109.2
C47 C48 H48B 109.2
C43 C48 H48B 109.2
H48A C48 H48B 107.9
C50 C49 C54 110.3(3)
C50 C49 P1 110.4(2)
C54 C49 P1 114.3(2)
C50 C49 H49 107.1
C54 C49 H49 107.1
P1 C49 H49 107.1
C49 C50 C51 111.0(3)
C49 C50 H50A 109.4
C51 C50 H50A 109.4
C49 C50 H50B 109.4
C51 C50 H50B 109.4
H50A C50 H50B 108.0
C52 C51 C50 110.7(3)
C52 C51 H51A 109.5
C50 C51 H51A 109.5
C52 C51 H51B 109.5
C50 C51 H51B 109.5
H51A C51 H51B 108.1
C51 C52 C53 111.6(3)
C51 C52 H52A 109.3
C53 C52 H52A 109.3
C51 C52 H52B 109.3
C53 C52 H52B 109.3
H52A C52 H52B 108.0
C52 C53 C54 111.9(3)
C52 C53 H53A 109.2
C54 C53 H53A 109.2
C52 C53 H53B 109.2
C54 C53 H53B 109.2
H53A C53 H53B 107.9
C49 C54 C53 110.5(3)
C49 C54 H54A 109.6
C53 C54 H54A 109.6
C49 C54 H54B 109.6
C53 C54 H54B 109.6
H54A C54 H54B 108.1
C110 C56 C57 121.0(3)
C110 C56 Sn2 128.8(2)
C57 C56 Sn2 109.7(2)
C56 C57 C107 117.8(3)
C56 C57 P2 120.4(2)
C107 C57 P2 121.7(2)
C63 C58 C59 109.6(3)
C63 C58 P2 110.8(2)
C59 C58 P2 121.0(2)
C63 C58 H58 104.6
C59 C58 H58 104.6
P2 C58 H58 104.6
C58 C59 C60 110.6(3)
C58 C59 H59A 109.5
C60 C59 H59A 109.5
C58 C59 H59B 109.5
C60 C59 H59B 109.5
H59A C59 H59B 108.1
C61 C60 C59 110.0(3)
C61 C60 H60A 109.7
C59 C60 H60A 109.7
C61 C60 H60B 109.7
C59 C60 H60B 109.7
H60A C60 H60B 108.2
C62 C61 C60 111.3(3)
C62 C61 H61A 109.4
C60 C61 H61A 109.4
C62 C61 H61B 109.4
C60 C61 H61B 109.4
H61A C61 H61B 108.0
C61 C62 C63 111.6(3)
C61 C62 H62A 109.3
C63 C62 H62A 109.3
C61 C62 H62B 109.3
C63 C62 H62B 109.3
H62A C62 H62B 108.0
C58 C63 C62 111.5(3)
C58 C63 H63A 109.3
C62 C63 H63A 109.3
C58 C63 H63B 109.3
C62 C63 H63B 109.3
H63A C63 H63B 108.0
C69 C64 C65 110.3(3)
C69 C64 P2 110.0(2)
C65 C64 P2 109.9(2)
C69 C64 H64 108.9
C65 C64 H64 108.9
P2 C64 H64 108.9
C66 C65 C64 111.6(3)
C66 C65 H65A 109.3
C64 C65 H65A 109.3
C66 C65 H65B 109.3
C64 C65 H65B 109.3
H65A C65 H65B 108.0
C67 C66 C65 110.8(3)
C67 C66 H66A 109.5
C65 C66 H66A 109.5
C67 C66 H66B 109.5
C65 C66 H66B 109.5
H66A C66 H66B 108.1
C66 C67 C68 111.2(3)
C66 C67 H67A 109.4
C68 C67 H67A 109.4
C66 C67 H67B 109.4
C68 C67 H67B 109.4
H67A C67 H67B 108.0
C67 C68 C69 111.6(3)
C67 C68 H68A 109.3
C69 C68 H68A 109.3
C67 C68 H68B 109.3
C69 C68 H68B 109.3
H68A C68 H68B 108.0
C68 C69 C64 112.0(3)
C68 C69 H69A 109.2
C64 C69 H69A 109.2
C68 C69 H69B 109.2
C64 C69 H69B 109.2
H69A C69 H69B 107.9
C74 C70 C84 119.7(3)
C74 C70 C71 119.3(3)
C84 C70 C71 120.8(3)
C74 C70 Rh2 74.97(17)
C84 C70 Rh2 69.68(17)
C71 C70 Rh2 131.3(2)
C73 C71 C72 111.5(3)
C73 C71 C70 108.6(2)
C72 C71 C70 113.5(3)
C73 C71 H71 107.7
C72 C71 H71 107.7
C70 C71 H71 107.7
C71 C72 H72A 109.5
C71 C72 H72B 109.5
H72A C72 H72B 109.5
C71 C72 H72C 109.5
H72A C72 H72C 109.5
H72B C72 H72C 109.5
C71 C73 H73A 109.5
C71 C73 H73B 109.5
H73A C73 H73B 109.5
C71 C73 H73C 109.5
H73A C73 H73C 109.5
H73B C73 H73C 109.5
C70 C74 C75 121.5(3)
C70 C74 Rh2 69.58(17)
C75 C74 Rh2 73.37(18)
C70 C74 H74 118.6
C75 C74 H74 118.6
Rh2 C74 H74 118.6
C79 C75 C74 118.1(3)
C79 C75 C76 123.0(3)
C74 C75 C76 118.7(3)
C79 C75 Rh2 71.63(17)
C74 C75 Rh2 71.55(17)
C76 C75 Rh2 132.1(2)
C75 C76 C77 110.6(3)
C75 C76 C78 113.6(3)
C77 C76 C78 109.0(3)
C75 C76 H76 107.8
C77 C76 H76 107.8
C78 C76 H76 107.8
C76 C77 H77A 109.5
C76 C77 H77B 109.5
H77A C77 H77B 109.5
C76 C77 H77C 109.5
H77A C77 H77C 109.5
H77B C77 H77C 109.5
C76 C78 H78A 109.5
C76 C78 H78B 109.5
H78A C78 H78B 109.5
C76 C78 H78C 109.5
H78A C78 H78C 109.5
H78B C78 H78C 109.5
C75 C79 C80 122.9(3)
C75 C79 Rh2 73.51(17)
C80 C79 Rh2 71.07(16)
C75 C79 H79 117.9
C80 C79 H79 117.9
Rh2 C79 H79 117.9
C79 C80 C84 117.4(3)
C79 C80 C81 120.9(3)
C84 C80 C81 121.6(3)
C79 C80 Rh2 73.51(17)
C84 C80 Rh2 68.09(16)
C81 C80 Rh2 132.2(2)
C80 C81 C83 113.7(3)
C80 C81 C82 110.2(3)
C83 C81 C82 110.3(3)
C80 C81 H81 107.4
C83 C81 H81 107.4
C82 C81 H81 107.4
C81 C82 H82A 109.5
C81 C82 H82B 109.5
H82A C82 H82B 109.5
C81 C82 H82C 109.5
H82A C82 H82C 109.5
H82B C82 H82C 109.5
C81 C83 H83A 109.5
C81 C83 H83B 109.5
H83A C83 H83B 109.5
C81 C83 H83C 109.5
H83A C83 H83C 109.5
H83B C83 H83C 109.5
C70 C84 C80 120.3(3)
C70 C84 C85 121.9(3)
C80 C84 C85 117.8(3)
C70 C84 Rh2 73.53(17)
C80 C84 Rh2 74.63(17)
C85 C84 Rh2 123.6(2)
C90 C85 C86 119.2(3)
C90 C85 C84 119.9(3)
C86 C85 C84 120.7(3)
C87 C86 C85 120.7(3)
C87 C86 Sn2 127.2(2)
C85 C86 Sn2 111.8(2)
C88 C87 C86 118.4(3)
C88 C87 C91 121.7(3)
C86 C87 C91 119.5(3)
C89 C88 C87 121.0(3)
C89 C88 H88 119.5
C87 C88 H88 119.5
C88 C89 C90 120.3(3)
C88 C89 H89 119.9
C90 C89 H89 119.9
C85 C90 C89 120.2(3)
C85 C90 H90 119.9
C89 C90 H90 119.9
C93 C91 C103 119.6(3)
C93 C91 C87 117.6(3)
C103 C91 C87 122.8(3)
C97 C93 C91 119.5(3)
C97 C93 C94 119.3(3)
C91 C93 C94 121.1(3)
C95 C94 C96 111.1(3)
C95 C94 C93 113.5(3)
C96 C94 C93 109.9(3)
C95 C94 H94 107.3
C96 C94 H94 107.3
C93 C94 H94 107.3
C94 C95 H95A 109.5
C94 C95 H95B 109.5
H95A C95 H95B 109.5
C94 C95 H95C 109.5
H95A C95 H95C 109.5
H95B C95 H95C 109.5
C94 C96 H96A 109.5
C94 C96 H96B 109.5
H96A C96 H96B 109.5
C94 C96 H96C 109.5
H96A C96 H96C 109.5
H96B C96 H96C 109.5
C98 C97 C93 122.1(3)
C98 C97 H97 119.0
C93 C97 H97 119.0
C97 C98 C102 117.7(3)
C97 C98 C99 119.6(3)
C102 C98 C99 122.7(3)
C101 C99 C98 114.5(3)
C101 C99 C100 109.5(3)
C98 C99 C100 110.8(3)
C101 C99 H99 107.2
C98 C99 H99 107.2
C100 C99 H99 107.2
C99 C100 H10A 109.5
C99 C100 H10B 109.5
H10A C100 H10B 109.5
C99 C100 H10C 109.5
H10A C100 H10C 109.5
H10B C100 H10C 109.5
C99 C101 H10D 109.5
C99 C101 H10E 109.5
H10D C101 H10E 109.5
C99 C101 H10F 109.5
H10D C101 H10F 109.5
H10E C101 H10F 109.5
C98 C102 C103 122.8(3)
C98 C102 H102 118.6
C103 C102 H102 118.6
C102 C103 C91 118.3(3)
C102 C103 C104 121.0(3)
C91 C103 C104 120.6(3)
C103 C104 C106 109.0(3)
C103 C104 C105 114.2(3)
C106 C104 C105 109.6(3)
C103 C104 H104 107.9
C106 C104 H104 107.9
C105 C104 H104 107.9
C104 C105 H10G 109.5
C104 C105 H10H 109.5
H10G C105 H10H 109.5
C104 C105 H10I 109.5
H10G C105 H10I 109.5
H10H C105 H10I 109.5
C104 C106 H10J 109.5
C104 C106 H10K 109.5
H10J C106 H10K 109.5
C104 C106 H10L 109.5
H10J C106 H10L 109.5
H10K C106 H10L 109.5
C108 C107 C57 120.4(3)
C108 C107 H107 119.8
C57 C107 H107 119.8
C109 C108 C107 120.4(3)
C109 C108 H108 119.8
C107 C108 H108 119.8
C108 C109 C110 120.2(3)
C108 C109 H109 119.9
C110 C109 H109 119.9
C109 C110 C56 120.0(3)
C109 C110 H110 120.0
C56 C110 H110 120.0
C34 C36 H36A 109.5
C34 C36 H36B 109.5
H36A C36 H36B 109.5
C34 C36 H36C 109.5
H36A C36 H36C 109.5
H36B C36 H36C 109.5
C34 C35 H35A 109.5
C34 C35 H35B 109.5
H35A C35 H35B 109.5
C34 C35 H35C 109.5
H35A C35 H35C 109.5
H35B C35 H35C 109.5

loop_
_geom_bond_atom_site_label_1
_geom_bond_atom_site_label_2
_geom_bond_distance
Sn1 C37 2.134(3)
Sn1 C1 2.151(3)
Sn1 Cl1 2.4159(8)
Sn1 Rh1 2.4746(3)
Rh1 C7 2.232(3)
Rh1 P1 2.2348(8)
Rh1 C15 2.268(3)
Rh1 C8 2.317(3)
Rh1 C9 2.345(3)
Rh1 C14 2.380(3)
Rh1 C10 2.411(3)
P1 C49 1.864(3)
P1 C38 1.875(3)
P1 C43 1.880(3)
C1 C2 1.404(4)
C1 C6 1.409(4)
Sn2 C56 2.143(3)
Sn2 C86 2.153(3)
Sn2 Cl2 2.4166(8)
Sn2 Rh2 2.4646(3)
Rh2 C84 2.221(3)
Rh2 P2 2.2318(8)
Rh2 C70 2.271(3)
Rh2 C80 2.308(3)
Rh2 C79 2.340(3)
Rh2 C74 2.341(3)
Rh2 C75 2.364(3)
P2 C64 1.859(3)
P2 C57 1.864(3)
P2 C58 1.875(3)
C2 C3 1.397(4)
C2 C22 1.511(4)
C3 C4 1.389(4)
C3 H3 0.9500
C4 C5 1.387(4)
C4 H4 0.9500
C5 C6 1.390(4)
C5 H5 0.9500
C6 C7 1.512(4)
C7 C15 1.433(4)
C7 C8 1.439(4)
C8 C9 1.396(4)
C8 C19 1.520(4)
C9 C10 1.414(5)
C9 H9 1.0000
C10 C14 1.404(4)
C10 C11 1.523(4)
C11 C12 1.516(5)
C11 C13 1.538(4)
C11 H11 1.0000
C12 H12A 0.9800
C12 H12B 0.9800
C12 H12C 0.9800
C13 H13A 0.9800
C13 H13B 0.9800
C13 H13C 0.9800
C14 C15 1.415(4)
C14 H14 1.0000
C15 C16 1.526(4)
C16 C18 1.527(4)
C16 C17 1.532(4)
C16 H16 1.0000
C17 H17A 0.9800
C17 H17B 0.9800
C17 H17C 0.9800
C18 H18A 0.9800
C18 H18B 0.9800
C18 H18C 0.9800
C19 C21 1.528(4)
C19 C20 1.532(4)
C19 H19 1.0000
C20 H20A 0.9800
C20 H20B 0.9800
C20 H20C 0.9800
C21 H21A 0.9800
C21 H21B 0.9800
C21 H21C 0.9800
C22 C30 1.405(4)
C22 C23 1.412(4)
C23 C24 1.390(4)
C23 C34 1.524(4)
C24 C25 1.394(4)
C24 H24 0.9500
C25 C29 1.382(4)
C25 C26 1.527(4)
C26 C28 1.511(5)
C26 C27 1.528(4)
C26 H26 1.0000
C27 H27A 0.9800
C27 H27B 0.9800
C27 H27C 0.9800
C28 H28A 0.9800
C28 H28B 0.9800
C28 H28C 0.9800
C29 C30 1.392(4)
C29 H29 0.9500
C30 C31 1.520(4)
C31 C32 1.530(4)
C31 C33 1.530(4)
C31 H31 1.0000
C32 H32A 0.9800
C32 H32B 0.9800
C32 H32C 0.9800
C33 H33A 0.9800
C33 H33B 0.9800
C33 H33C 0.9800
C34 C36 1.505(6)
C34 C35 1.508(5)
C34 H34 1.0000
C37 C42 1.385(4)
C37 C38 1.411(4)
C38 C39 1.402(4)
C39 C40 1.391(4)
C39 H39 0.9500
C40 C41 1.388(4)
C40 H40 0.9500
C41 C42 1.385(4)
C41 H41 0.9500
C42 H42 0.9500
C43 C44 1.538(4)
C43 C48 1.546(4)
C43 H43 1.0000
C44 C45 1.527(4)
C44 H44A 0.9900
C44 H44B 0.9900
C45 C46 1.523(4)
C45 H45A 0.9900
C45 H45B 0.9900
C46 C47 1.523(5)
C46 H46A 0.9900
C46 H46B 0.9900
C47 C48 1.538(4)
C47 H47A 0.9900
C47 H47B 0.9900
C48 H48A 0.9900
C48 H48B 0.9900
C49 C50 1.520(5)
C49 C54 1.536(4)
C49 H49 1.0000
C50 C51 1.541(4)
C50 H50A 0.9900
C50 H50B 0.9900
C51 C52 1.517(5)
C51 H51A 0.9900
C51 H51B 0.9900
C52 C53 1.523(5)
C52 H52A 0.9900
C52 H52B 0.9900
C53 C54 1.540(4)
C53 H53A 0.9900
C53 H53B 0.9900
C54 H54A 0.9900
C54 H54B 0.9900
C56 C110 1.387(4)
C56 C57 1.399(4)
C57 C107 1.415(4)
C58 C63 1.526(4)
C58 C59 1.527(4)
C58 H58 1.0000
C59 C60 1.542(4)
C59 H59A 0.9900
C59 H59B 0.9900
C60 C61 1.516(5)
C60 H60A 0.9900
C60 H60B 0.9900
C61 C62 1.505(4)
C61 H61A 0.9900
C61 H61B 0.9900
C62 C63 1.532(4)
C62 H62A 0.9900
C62 H62B 0.9900
C63 H63A 0.9900
C63 H63B 0.9900
C64 C69 1.530(4)
C64 C65 1.536(4)
C64 H64 1.0000
C65 C66 1.525(5)
C65 H65A 0.9900
C65 H65B 0.9900
C66 C67 1.515(5)
C66 H66A 0.9900
C66 H66B 0.9900
C67 C68 1.519(5)
C67 H67A 0.9900
C67 H67B 0.9900
C68 C69 1.525(4)
C68 H68A 0.9900
C68 H68B 0.9900
C69 H69A 0.9900
C69 H69B 0.9900
C70 C74 1.406(4)
C70 C84 1.419(4)
C70 C71 1.536(4)
C71 C73 1.527(4)
C71 C72 1.528(4)
C71 H71 1.0000
C72 H72A 0.9800
C72 H72B 0.9800
C72 H72C 0.9800
C73 H73A 0.9800
C73 H73B 0.9800
C73 H73C 0.9800
C74 C75 1.418(4)
C74 H74 1.0000
C75 C79 1.409(4)
C75 C76 1.517(4)
C76 C77 1.527(4)
C76 C78 1.539(4)
C76 H76 1.0000
C77 H77A 0.9800
C77 H77B 0.9800
C77 H77C 0.9800
C78 H78A 0.9800
C78 H78B 0.9800
C78 H78C 0.9800
C79 C80 1.414(4)
C79 H79 1.0000
C80 C84 1.450(4)
C80 C81 1.516(4)
C81 C83 1.534(4)
C81 C82 1.534(4)
C81 H81 1.0000
C82 H82A 0.9800
C82 H82B 0.9800
C82 H82C 0.9800
C83 H83A 0.9800
C83 H83B 0.9800
C83 H83C 0.9800
C84 C85 1.520(4)
C85 C90 1.391(4)
C85 C86 1.410(4)
C86 C87 1.405(4)
C87 C88 1.396(4)
C87 C91 1.503(4)
C88 C89 1.388(4)
C88 H88 0.9500
C89 C90 1.392(4)
C89 H89 0.9500
C90 H90 0.9500
C91 C93 1.403(4)
C91 C103 1.410(4)
C93 C97 1.393(4)
C93 C94 1.532(4)
C94 C95 1.528(4)
C94 C96 1.528(5)
C94 H94 1.0000
C95 H95A 0.9800
C95 H95B 0.9800
C95 H95C 0.9800
C96 H96A 0.9800
C96 H96B 0.9800
C96 H96C 0.9800
C97 C98 1.385(4)
C97 H97 0.9500
C98 C102 1.386(5)
C98 C99 1.519(4)
C99 C101 1.508(4)
C99 C100 1.522(4)
C99 H99 1.0000
C100 H10A 0.9800
C100 H10B 0.9800
C100 H10C 0.9800
C101 H10D 0.9800
C101 H10E 0.9800
C101 H10F 0.9800
C102 C103 1.400(4)
C102 H102 0.9500
C103 C104 1.521(4)
C104 C106 1.525(4)
C104 C105 1.532(4)
C104 H104 1.0000
C105 H10G 0.9800
C105 H10H 0.9800
C105 H10I 0.9800
C106 H10J 0.9800
C106 H10K 0.9800
C106 H10L 0.9800
C107 C108 1.386(4)
C107 H107 0.9500
C108 C109 1.377(4)
C108 H108 0.9500
C109 C110 1.386(4)
C109 H109 0.9500
C110 H110 0.9500
C36 H36A 0.9800
C36 H36B 0.9800
C36 H36C 0.9800
C35 H35A 0.9800
C35 H35B 0.9800
C35 H35C 0.9800

loop_
_geom_torsion_atom_site_label_1
_geom_torsion_atom_site_label_2
_geom_torsion_atom_site_label_3
_geom_torsion_atom_site_label_4
_geom_torsion
C37 Sn1 Rh1 C7 -149.03(12)
C1 Sn1 Rh1 C7 -10.35(11)
Cl1 Sn1 Rh1 C7 94.76(8)
C37 Sn1 Rh1 P1 22.32(9)
C1 Sn1 Rh1 P1 161.00(8)
Cl1 Sn1 Rh1 P1 -93.89(3)
C37 Sn1 Rh1 C15 176.11(11)
C1 Sn1 Rh1 C15 -45.22(11)
Cl1 Sn1 Rh1 C15 59.90(8)
C37 Sn1 Rh1 C8 -117.76(11)
C1 Sn1 Rh1 C8 20.91(11)
Cl1 Sn1 Rh1 C8 126.03(8)
C37 Sn1 Rh1 C9 -110.76(14)
C1 Sn1 Rh1 C9 27.91(13)
Cl1 Sn1 Rh1 C9 133.03(11)
C37 Sn1 Rh1 C14 163.23(13)
C1 Sn1 Rh1 C14 -58.09(12)
Cl1 Sn1 Rh1 C14 47.02(10)
C37 Sn1 Rh1 C10 -163.7(2)
C1 Sn1 Rh1 C10 -25.0(2)
Cl1 Sn1 Rh1 C10 80.14(19)
C7 Rh1 P1 C49 -114.8(3)
C15 Rh1 P1 C49 133.3(2)
C8 Rh1 P1 C49 -44.60(18)
C9 Rh1 P1 C49 -1.26(16)
C14 Rh1 P1 C49 80.96(16)
C10 Rh1 P1 C49 40.16(15)
Sn1 Rh1 P1 C49 -142.67(12)
C7 Rh1 P1 C38 3.8(3)
C15 Rh1 P1 C38 -108.1(2)
C8 Rh1 P1 C38 74.01(16)
C9 Rh1 P1 C38 117.34(14)
C14 Rh1 P1 C38 -160.44(14)
C10 Rh1 P1 C38 158.77(14)
Sn1 Rh1 P1 C38 -24.06(10)
C7 Rh1 P1 C43 122.3(3)
C15 Rh1 P1 C43 10.3(2)
C8 Rh1 P1 C43 -167.51(16)
C9 Rh1 P1 C43 -124.18(14)
C14 Rh1 P1 C43 -41.96(15)
C10 Rh1 P1 C43 -82.75(14)
Sn1 Rh1 P1 C43 94.42(11)
C37 Sn1 C1 C2 -48.1(3)
Cl1 Sn1 C1 C2 67.2(3)
Rh1 Sn1 C1 C2 -168.7(2)
C37 Sn1 C1 C6 136.4(2)
Cl1 Sn1 C1 C6 -108.3(2)
Rh1 Sn1 C1 C6 15.8(2)
C56 Sn2 Rh2 C84 -153.98(11)
C86 Sn2 Rh2 C84 -9.64(11)
Cl2 Sn2 Rh2 C84 94.10(8)
C56 Sn2 Rh2 P2 19.81(8)
C86 Sn2 Rh2 P2 164.15(8)
Cl2 Sn2 Rh2 P2 -92.11(3)
C56 Sn2 Rh2 C70 171.92(11)
C86 Sn2 Rh2 C70 -43.74(11)
Cl2 Sn2 Rh2 C70 60.00(8)
C56 Sn2 Rh2 C80 -121.57(11)
C86 Sn2 Rh2 C80 22.77(11)
Cl2 Sn2 Rh2 C80 126.51(8)
C56 Sn2 Rh2 C79 -112.65(13)
C86 Sn2 Rh2 C79 31.69(13)
Cl2 Sn2 Rh2 C79 135.43(11)
C56 Sn2 Rh2 C74 158.27(13)
C86 Sn2 Rh2 C74 -57.40(13)
Cl2 Sn2 Rh2 C74 46.35(10)
C56 Sn2 Rh2 C75 -165.1(2)
C86 Sn2 Rh2 C75 -20.7(2)
Cl2 Sn2 Rh2 C75 83.0(2)
C84 Rh2 P2 C64 124.9(3)
C70 Rh2 P2 C64 12.5(2)
C80 Rh2 P2 C64 -159.17(16)
C79 Rh2 P2 C64 -116.24(14)
C74 Rh2 P2 C64 -35.24(15)
C75 Rh2 P2 C64 -75.69(14)
Sn2 Rh2 P2 C64 102.29(11)
C84 Rh2 P2 C57 5.3(3)
C70 Rh2 P2 C57 -107.1(2)
C80 Rh2 P2 C57 81.23(16)
C79 Rh2 P2 C57 124.16(14)
C74 Rh2 P2 C57 -154.84(14)
C75 Rh2 P2 C57 164.71(13)
Sn2 Rh2 P2 C57 -17.31(11)
C84 Rh2 P2 C58 -117.0(3)
C70 Rh2 P2 C58 130.7(2)
C80 Rh2 P2 C58 -41.06(17)
C79 Rh2 P2 C58 1.87(15)
C74 Rh2 P2 C58 82.88(15)
C75 Rh2 P2 C58 42.43(15)
Sn2 Rh2 P2 C58 -139.60(12)
C6 C1 C2 C3 3.3(4)
Sn1 C1 C2 C3 -171.8(2)
C6 C1 C2 C22 -169.1(3)
Sn1 C1 C2 C22 15.8(4)
C1 C2 C3 C4 0.9(4)
C22 C2 C3 C4 173.3(3)
C2 C3 C4 C5 -3.6(4)
C3 C4 C5 C6 2.0(4)
C4 C5 C6 C1 2.2(4)
C4 C5 C6 C7 -173.8(3)
C2 C1 C6 C5 -4.9(4)
Sn1 C1 C6 C5 171.0(2)
C2 C1 C6 C7 171.1(3)
Sn1 C1 C6 C7 -13.0(3)
C5 C6 C7 C15 -91.6(4)
C1 C6 C7 C15 92.4(4)
C5 C6 C7 C8 88.1(4)
C1 C6 C7 C8 -87.9(3)
C5 C6 C7 Rh1 178.6(2)
C1 C6 C7 Rh1 2.6(4)
P1 Rh1 C7 C15 -137.1(2)
C8 Rh1 C7 C15 128.9(3)
C9 Rh1 C7 C15 99.68(19)
C14 Rh1 C7 C15 30.32(16)
C10 Rh1 C7 C15 64.76(17)
Sn1 Rh1 C7 C15 -109.18(16)
P1 Rh1 C7 C8 93.9(3)
C15 Rh1 C7 C8 -128.9(3)
C9 Rh1 C7 C8 -29.27(18)
C14 Rh1 C7 C8 -98.63(19)
C10 Rh1 C7 C8 -64.19(18)
Sn1 Rh1 C7 C8 121.87(18)
P1 Rh1 C7 C6 -20.5(4)
C15 Rh1 C7 C6 116.6(3)
C8 Rh1 C7 C6 -114.5(3)
C9 Rh1 C7 C6 -143.7(3)
C14 Rh1 C7 C6 146.9(3)
C10 Rh1 C7 C6 -178.6(3)
Sn1 Rh1 C7 C6 7.4(2)
C15 C7 C8 C9 -2.6(4)
C6 C7 C8 C9 177.7(3)
Rh1 C7 C8 C9 56.6(3)
C15 C7 C8 C19 173.9(3)
C6 C7 C8 C19 -5.8(4)
Rh1 C7 C8 C19 -126.9(3)
C15 C7 C8 Rh1 -59.2(2)
C6 C7 C8 Rh1 121.1(3)
C7 Rh1 C8 C9 -129.7(3)
P1 Rh1 C8 C9 80.2(2)
C15 Rh1 C8 C9 -98.7(2)
C14 Rh1 C8 C9 -62.21(18)
C10 Rh1 C8 C9 -27.64(18)
Sn1 Rh1 C8 C9 171.40(17)
P1 Rh1 C8 C7 -150.06(15)
C15 Rh1 C8 C7 30.98(18)
C9 Rh1 C8 C7 129.7(3)
C14 Rh1 C8 C7 67.50(18)
C10 Rh1 C8 C7 102.1(2)
Sn1 Rh1 C8 C7 -58.88(18)
C7 Rh1 C8 C19 112.8(3)
P1 Rh1 C8 C19 -37.3(3)
C15 Rh1 C8 C19 143.8(3)
C9 Rh1 C8 C19 -117.5(3)
C14 Rh1 C8 C19 -179.7(3)
C10 Rh1 C8 C19 -145.1(3)
Sn1 Rh1 C8 C19 53.9(3)
C7 C8 C9 C10 3.4(4)
C19 C8 C9 C10 -173.1(3)
Rh1 C8 C9 C10 57.4(3)
C7 C8 C9 Rh1 -54.0(2)
C19 C8 C9 Rh1 129.5(3)
C7 Rh1 C9 C8 30.86(18)
P1 Rh1 C9 C8 -130.21(16)
C15 Rh1 C9 C8 68.87(19)
C14 Rh1 C9 C8 104.2(2)
C10 Rh1 C9 C8 133.2(3)
Sn1 Rh1 C9 C8 -12.1(2)
C7 Rh1 C9 C10 -102.4(2)
P1 Rh1 C9 C10 96.57(17)
C15 Rh1 C9 C10 -64.36(18)
C8 Rh1 C9 C10 -133.2(3)
C14 Rh1 C9 C10 -28.99(17)
Sn1 Rh1 C9 C10 -145.31(14)
C8 C9 C10 C14 -0.5(4)
Rh1 C9 C10 C14 55.1(2)
C8 C9 C10 C11 172.7(3)
Rh1 C9 C10 C11 -131.6(3)
C8 C9 C10 Rh1 -55.7(3)
C7 Rh1 C10 C14 -65.34(19)
P1 Rh1 C10 C14 122.66(17)
C15 Rh1 C10 C14 -27.68(18)
C8 Rh1 C10 C14 -102.6(2)
C9 Rh1 C10 C14 -130.5(3)
Sn1 Rh1 C10 C14 -50.4(3)
C7 Rh1 C10 C9 65.13(18)
P1 Rh1 C10 C9 -106.87(17)
C15 Rh1 C10 C9 102.80(19)
C8 Rh1 C10 C9 27.85(17)
C14 Rh1 C10 C9 130.5(3)
Sn1 Rh1 C10 C9 80.1(3)
C7 Rh1 C10 C11 176.7(3)
P1 Rh1 C10 C11 4.7(3)
C15 Rh1 C10 C11 -145.6(3)
C8 Rh1 C10 C11 139.5(3)
C9 Rh1 C10 C11 111.6(4)
C14 Rh1 C10 C11 -117.9(4)
Sn1 Rh1 C10 C11 -168.3(2)
C14 C10 C11 C12 -23.7(4)
C9 C10 C11 C12 163.3(3)
Rh1 C10 C11 C12 72.8(4)
C14 C10 C11 C13 99.5(4)
C9 C10 C11 C13 -73.4(4)
Rh1 C10 C11 C13 -163.9(3)
C9 C10 C14 C15 -3.2(4)
C11 C10 C14 C15 -176.3(3)
Rh1 C10 C14 C15 51.1(3)
C9 C10 C14 Rh1 -54.3(2)
C11 C10 C14 Rh1 132.7(3)
C7 Rh1 C14 C10 102.4(2)
P1 Rh1 C14 C10 -83.10(19)
C15 Rh1 C14 C10 134.2(3)
C8 Rh1 C14 C10 64.45(18)
C9 Rh1 C14 C10 29.38(18)
Sn1 Rh1 C14 C10 156.76(15)
C7 Rh1 C14 C15 -31.78(17)
P1 Rh1 C14 C15 142.73(15)
C8 Rh1 C14 C15 -69.73(18)
C9 Rh1 C14 C15 -104.8(2)
C10 Rh1 C14 C15 -134.2(3)
Sn1 Rh1 C14 C15 22.6(2)
C10 C14 C15 C7 4.0(4)
Rh1 C14 C15 C7 57.8(2)
C10 C14 C15 C16 -179.9(3)
Rh1 C14 C15 C16 -126.1(3)
C10 C14 C15 Rh1 -53.8(3)
C8 C7 C15 C14 -1.0(4)
C6 C7 C15 C14 178.7(3)
Rh1 C7 C15 C14 -61.1(3)
C8 C7 C15 C16 -177.0(3)
C6 C7 C15 C16 2.7(4)
Rh1 C7 C15 C16 122.8(3)
C8 C7 C15 Rh1 60.2(2)
C6 C7 C15 Rh1 -120.1(3)
C7 Rh1 C15 C14 128.2(3)
P1 Rh1 C15 C14 -81.1(2)
C8 Rh1 C15 C14 97.43(19)
C9 Rh1 C15 C14 61.67(18)
C10 Rh1 C15 C14 26.74(17)
Sn1 Rh1 C15 C14 -162.28(16)
P1 Rh1 C15 C7 150.74(15)
C8 Rh1 C15 C7 -30.76(16)
C9 Rh1 C15 C7 -66.52(17)
C14 Rh1 C15 C7 -128.2(3)
C10 Rh1 C15 C7 -101.45(18)
Sn1 Rh1 C15 C7 69.53(16)
C7 Rh1 C15 C16 -113.9(3)
P1 Rh1 C15 C16 36.9(4)
C8 Rh1 C15 C16 -144.6(3)
C9 Rh1 C15 C16 179.6(3)
C14 Rh1 C15 C16 118.0(3)
C10 Rh1 C15 C16 144.7(3)
Sn1 Rh1 C15 C16 -44.3(3)
C14 C15 C16 C18 47.5(4)
C7 C15 C16 C18 -136.5(3)
Rh1 C15 C16 C18 -48.9(4)
C14 C15 C16 C17 -77.5(3)
C7 C15 C16 C17 98.5(3)
Rh1 C15 C16 C17 -174.0(2)
C9 C8 C19 C21 -41.9(4)
C7 C8 C19 C21 141.7(3)
Rh1 C8 C19 C21 53.9(4)
C9 C8 C19 C20 81.7(4)
C7 C8 C19 C20 -94.7(3)
Rh1 C8 C19 C20 177.5(2)
C3 C2 C22 C30 85.9(4)
C1 C2 C22 C30 -101.8(3)
C3 C2 C22 C23 -93.8(3)
C1 C2 C22 C23 78.5(4)
C30 C22 C23 C24 0.0(4)
C2 C22 C23 C24 179.7(3)
C30 C22 C23 C34 -177.2(3)
C2 C22 C23 C34 2.5(4)
C22 C23 C24 C25 0.4(5)
C34 C23 C24 C25 177.6(3)
C23 C24 C25 C29 -0.7(5)
C23 C24 C25 C26 178.5(3)
C29 C25 C26 C28 -130.0(3)
C24 C25 C26 C28 50.8(4)
C29 C25 C26 C27 103.9(3)
C24 C25 C26 C27 -75.2(4)
C24 C25 C29 C30 0.6(5)
C26 C25 C29 C30 -178.6(3)
C25 C29 C30 C22 -0.3(5)
C25 C29 C30 C31 -176.6(3)
C23 C22 C30 C29 0.0(4)
C2 C22 C30 C29 -179.7(3)
C23 C22 C30 C31 176.3(3)
C2 C22 C30 C31 -3.4(4)
C29 C30 C31 C32 -36.6(4)
C22 C30 C31 C32 147.2(3)
C29 C30 C31 C33 86.3(3)
C22 C30 C31 C33 -89.9(3)
C24 C23 C34 C36 -71.8(5)
C22 C23 C34 C36 105.4(4)
C24 C23 C34 C35 55.1(5)
C22 C23 C34 C35 -127.7(4)
C1 Sn1 C37 C42 45.0(3)
Cl1 Sn1 C37 C42 -68.0(3)
Rh1 Sn1 C37 C42 163.5(3)
C1 Sn1 C37 C38 -137.5(2)
Cl1 Sn1 C37 C38 109.5(2)
Rh1 Sn1 C37 C38 -18.9(2)
C42 C37 C38 C39 0.7(4)
Sn1 C37 C38 C39 -177.1(2)
C42 C37 C38 P1 179.8(2)
Sn1 C37 C38 P1 2.0(3)
C49 P1 C38 C39 -32.5(3)
C43 P1 C38 C39 71.8(3)
Rh1 P1 C38 C39 -161.9(2)
C49 P1 C38 C37 148.4(2)
C43 P1 C38 C37 -107.3(2)
Rh1 P1 C38 C37 19.1(3)
C37 C38 C39 C40 -1.8(4)
P1 C38 C39 C40 179.1(2)
C38 C39 C40 C41 1.1(5)
C39 C40 C41 C42 0.8(5)
C38 C37 C42 C41 1.2(5)
Sn1 C37 C42 C41 178.6(2)
C40 C41 C42 C37 -1.9(5)
C49 P1 C43 C44 -92.1(2)
C38 P1 C43 C44 165.8(2)
Rh1 P1 C43 C44 39.6(2)
C49 P1 C43 C48 146.4(2)
C38 P1 C43 C48 44.3(2)
Rh1 P1 C43 C48 -81.9(2)
C48 C43 C44 C45 -54.9(3)
P1 C43 C44 C45 -178.3(2)
C43 C44 C45 C46 56.9(4)
C44 C45 C46 C47 -56.3(4)
C45 C46 C47 C48 56.7(4)
C46 C47 C48 C43 -57.3(4)
C44 C43 C48 C47 54.9(3)
P1 C43 C48 C47 178.1(2)
C38 P1 C49 C50 -66.7(2)
C43 P1 C49 C50 -170.4(2)
Rh1 P1 C49 C50 60.1(3)
C38 P1 C49 C54 168.2(2)
C43 P1 C49 C54 64.5(3)
Rh1 P1 C49 C54 -65.0(3)
C54 C49 C50 C51 -58.1(4)
P1 C49 C50 C51 174.6(2)
C49 C50 C51 C52 57.3(4)
C50 C51 C52 C53 -55.0(4)
C51 C52 C53 C54 54.4(4)
C50 C49 C54 C53 56.5(3)
P1 C49 C54 C53 -178.4(2)
C52 C53 C54 C49 -54.8(4)
C86 Sn2 C56 C110 44.2(3)
Cl2 Sn2 C56 C110 -68.6(3)
Rh2 Sn2 C56 C110 166.7(2)
C86 Sn2 C56 C57 -144.67(19)
Cl2 Sn2 C56 C57 102.5(2)
Rh2 Sn2 C56 C57 -22.1(2)
C110 C56 C57 C107 4.0(4)
Sn2 C56 C57 C107 -167.9(2)
C110 C56 C57 P2 -177.2(2)
Sn2 C56 C57 P2 10.9(3)
C64 P2 C57 C56 -119.2(2)
C58 P2 C57 C56 133.6(2)
Rh2 P2 C57 C56 7.1(3)
C64 P2 C57 C107 59.6(3)
C58 P2 C57 C107 -47.6(3)
Rh2 P2 C57 C107 -174.1(2)
C64 P2 C58 C63 -178.4(2)
C57 P2 C58 C63 -71.7(2)
Rh2 P2 C58 C63 56.7(2)
C64 P2 C58 C59 -48.0(3)
C57 P2 C58 C59 58.6(3)
Rh2 P2 C58 C59 -172.9(2)
C63 C58 C59 C60 -57.9(4)
P2 C58 C59 C60 171.2(2)
C58 C59 C60 C61 58.7(4)
C59 C60 C61 C62 -57.1(4)
C60 C61 C62 C63 55.4(4)
C59 C58 C63 C62 55.9(4)
P2 C58 C63 C62 -168.0(2)
C61 C62 C63 C58 -55.0(4)
C57 P2 C64 C69 59.3(2)
C58 P2 C64 C69 168.1(2)
Rh2 P2 C64 C69 -68.0(2)
C57 P2 C64 C65 -179.1(2)
C58 P2 C64 C65 -70.3(2)
Rh2 P2 C64 C65 53.5(2)
C69 C64 C65 C66 -55.1(4)
P2 C64 C65 C66 -176.5(2)
C64 C65 C66 C67 56.9(4)
C65 C66 C67 C68 -56.6(4)
C66 C67 C68 C69 55.5(4)
C67 C68 C69 C64 -54.5(4)
C65 C64 C69 C68 53.7(4)
P2 C64 C69 C68 175.1(2)
C84 Rh2 C70 C74 130.2(3)
P2 Rh2 C70 C74 -75.3(2)
C80 Rh2 C70 C74 99.08(19)
C79 Rh2 C70 C74 62.77(18)
C75 Rh2 C70 C74 27.41(17)
Sn2 Rh2 C70 C74 -161.70(16)
P2 Rh2 C70 C84 154.45(15)
C80 Rh2 C70 C84 -31.16(17)
C79 Rh2 C70 C84 -67.47(17)
C74 Rh2 C70 C84 -130.2(3)
C75 Rh2 C70 C84 -102.83(19)
Sn2 Rh2 C70 C84 68.06(16)
C84 Rh2 C70 C71 -113.7(4)
P2 Rh2 C70 C71 40.7(4)
C80 Rh2 C70 C71 -144.9(3)
C79 Rh2 C70 C71 178.8(3)
C74 Rh2 C70 C71 116.1(4)
C75 Rh2 C70 C71 143.5(3)
Sn2 Rh2 C70 C71 -45.7(3)
C74 C70 C71 C73 -75.5(4)
C84 C70 C71 C73 99.7(3)
Rh2 C70 C71 C73 -171.1(2)
C74 C70 C71 C72 49.1(4)
C84 C70 C71 C72 -135.7(3)
Rh2 C70 C71 C72 -46.5(4)
C84 C70 C74 C75 1.4(4)
C71 C70 C74 C75 176.6(3)
Rh2 C70 C74 C75 -54.1(3)
C84 C70 C74 Rh2 55.5(2)
C71 C70 C74 Rh2 -129.3(3)
C84 Rh2 C74 C70 -30.39(17)
P2 Rh2 C74 C70 143.58(15)
C80 Rh2 C74 C70 -68.49(18)
C79 Rh2 C74 C70 -104.0(2)
C75 Rh2 C74 C70 -133.9(3)
Sn2 Rh2 C74 C70 23.9(2)
C84 Rh2 C74 C75 103.5(2)
P2 Rh2 C74 C75 -82.55(19)
C70 Rh2 C74 C75 133.9(3)
C80 Rh2 C74 C75 65.37(18)
C79 Rh2 C74 C75 29.91(17)
Sn2 Rh2 C74 C75 157.74(14)
C70 C74 C75 C79 -3.9(4)
Rh2 C74 C75 C79 -56.3(2)
C70 C74 C75 C76 -179.1(3)
Rh2 C74 C75 C76 128.5(3)
C70 C74 C75 Rh2 52.4(3)
C84 Rh2 C75 C79 64.81(18)
P2 Rh2 C75 C79 -109.41(16)
C70 Rh2 C75 C79 101.67(19)
C80 Rh2 C75 C79 27.41(17)
C74 Rh2 C75 C79 129.4(3)
Sn2 Rh2 C75 C79 76.1(3)
C84 Rh2 C75 C74 -64.54(18)
P2 Rh2 C75 C74 121.24(16)
C70 Rh2 C75 C74 -27.68(18)
C80 Rh2 C75 C74 -101.9(2)
C79 Rh2 C75 C74 -129.4(3)
Sn2 Rh2 C75 C74 -53.3(3)
C84 Rh2 C75 C76 -177.0(3)
P2 Rh2 C75 C76 8.8(3)
C70 Rh2 C75 C76 -140.1(3)
C80 Rh2 C75 C76 145.6(3)
C79 Rh2 C75 C76 118.2(4)
C74 Rh2 C75 C76 -112.4(4)
Sn2 Rh2 C75 C76 -165.67(18)
C79 C75 C76 C77 -103.6(3)
C74 C75 C76 C77 71.3(4)
Rh2 C75 C76 C77 161.8(2)
C79 C75 C76 C78 19.3(4)
C74 C75 C76 C78 -165.7(3)
Rh2 C75 C76 C78 -75.3(4)
C74 C75 C79 C80 2.7(4)
C76 C75 C79 C80 177.7(3)
Rh2 C75 C79 C80 -53.6(3)
C74 C75 C79 Rh2 56.3(2)
C76 C75 C79 Rh2 -128.8(3)
C84 Rh2 C79 C75 -103.3(2)
P2 Rh2 C79 C75 92.33(17)
C70 Rh2 C79 C75 -65.68(18)
C80 Rh2 C79 C75 -134.4(3)
C74 Rh2 C79 C75 -30.10(17)
Sn2 Rh2 C79 C75 -149.63(14)
C84 Rh2 C79 C80 31.06(18)
P2 Rh2 C79 C80 -133.27(15)
C70 Rh2 C79 C80 68.73(18)
C74 Rh2 C79 C80 104.31(19)
C75 Rh2 C79 C80 134.4(3)
Sn2 Rh2 C79 C80 -15.2(2)
C75 C79 C80 C84 0.9(4)
Rh2 C79 C80 C84 -53.7(2)
C75 C79 C80 C81 -175.6(3)
Rh2 C79 C80 C81 129.8(3)
C75 C79 C80 Rh2 54.6(3)
C84 Rh2 C80 C79 -129.5(3)
P2 Rh2 C80 C79 77.0(2)
C70 Rh2 C80 C79 -98.8(2)
C74 Rh2 C80 C79 -62.51(18)
C75 Rh2 C80 C79 -27.00(17)
Sn2 Rh2 C80 C79 169.20(16)
P2 Rh2 C80 C84 -153.43(14)
C70 Rh2 C80 C84 30.77(17)
C79 Rh2 C80 C84 129.5(3)
C74 Rh2 C80 C84 67.04(18)
C75 Rh2 C80 C84 102.55(19)
Sn2 Rh2 C80 C84 -61.25(17)
C84 Rh2 C80 C81 113.4(3)
P2 Rh2 C80 C81 -40.0(3)
C70 Rh2 C80 C81 144.2(3)
C79 Rh2 C80 C81 -117.1(3)
C74 Rh2 C80 C81 -179.6(3)
C75 Rh2 C80 C81 -144.1(3)
Sn2 Rh2 C80 C81 52.1(3)
C79 C80 C81 C83 -46.2(4)
C84 C80 C81 C83 137.4(3)
Rh2 C80 C81 C83 49.4(4)
C79 C80 C81 C82 78.3(4)
C84 C80 C81 C82 -98.1(3)
Rh2 C80 C81 C82 173.8(2)
C74 C70 C84 C80 2.4(4)
C71 C70 C84 C80 -172.7(3)
Rh2 C70 C84 C80 60.5(2)
C74 C70 C84 C85 -177.8(3)
C71 C70 C84 C85 7.1(4)
Rh2 C70 C84 C85 -119.7(3)
C74 C70 C84 Rh2 -58.0(3)
C71 C70 C84 Rh2 126.8(3)
C79 C80 C84 C70 -3.5(4)
C81 C80 C84 C70 173.0(3)
Rh2 C80 C84 C70 -59.9(2)
C79 C80 C84 C85 176.7(3)
C81 C80 C84 C85 -6.8(4)
Rh2 C80 C84 C85 120.3(3)
C79 C80 C84 Rh2 56.4(2)
C81 C80 C84 Rh2 -127.1(3)
P2 Rh2 C84 C70 -134.1(3)
C80 Rh2 C84 C70 128.8(3)
C79 Rh2 C84 C70 99.22(19)
C74 Rh2 C84 C70 29.33(16)
C75 Rh2 C84 C70 64.38(18)
Sn2 Rh2 C84 C70 -111.49(16)
P2 Rh2 C84 C80 97.1(3)
C70 Rh2 C84 C80 -128.8(3)
C79 Rh2 C84 C80 -29.58(17)
C74 Rh2 C84 C80 -99.47(19)
C75 Rh2 C84 C80 -64.43(18)
Sn2 Rh2 C84 C80 119.70(17)
P2 Rh2 C84 C85 -16.4(5)
C70 Rh2 C84 C85 117.8(3)
C80 Rh2 C84 C85 -113.4(3)
C79 Rh2 C84 C85 -143.0(3)
C74 Rh2 C84 C85 147.1(3)
C75 Rh2 C84 C85 -177.9(3)
Sn2 Rh2 C84 C85 6.3(2)
C70 C84 C85 C90 -89.4(4)
C80 C84 C85 C90 90.4(3)
Rh2 C84 C85 C90 179.9(2)
C70 C84 C85 C86 94.5(4)
C80 C84 C85 C86 -85.7(4)
Rh2 C84 C85 C86 3.8(4)
C90 C85 C86 C87 -4.5(4)
C84 C85 C86 C87 171.6(3)
C90 C85 C86 Sn2 170.6(2)
C84 C85 C86 Sn2 -13.2(3)
C56 Sn2 C86 C87 -45.6(3)
Cl2 Sn2 C86 C87 68.5(3)
Rh2 Sn2 C86 C87 -170.0(2)
C56 Sn2 C86 C85 139.6(2)
Cl2 Sn2 C86 C85 -106.3(2)
Rh2 Sn2 C86 C85 15.2(2)
C85 C86 C87 C88 4.0(4)
Sn2 C86 C87 C88 -170.4(2)
C85 C86 C87 C91 -169.3(3)
Sn2 C86 C87 C91 16.3(4)
C86 C87 C88 C89 -0.5(4)
C91 C87 C88 C89 172.6(3)
C87 C88 C89 C90 -2.3(5)
C86 C85 C90 C89 1.6(4)
C84 C85 C90 C89 -174.5(3)
C88 C89 C90 C85 1.8(5)
C88 C87 C91 C93 -97.9(3)
C86 C87 C91 C93 75.2(4)
C88 C87 C91 C103 82.1(4)
C86 C87 C91 C103 -104.9(3)
C103 C91 C93 C97 1.3(4)
C87 C91 C93 C97 -178.8(3)
C103 C91 C93 C94 -174.4(3)
C87 C91 C93 C94 5.5(4)
C97 C93 C94 C95 42.0(4)
C91 C93 C94 C95 -142.3(3)
C97 C93 C94 C96 -83.1(4)
C91 C93 C94 C96 92.6(4)
C91 C93 C97 C98 1.1(5)
C94 C93 C97 C98 176.9(3)
C93 C97 C98 C102 -1.9(5)
C93 C97 C98 C99 176.2(3)
C97 C98 C99 C101 127.9(3)
C102 C98 C99 C101 -54.1(4)
C97 C98 C99 C100 -107.6(3)
C102 C98 C99 C100 70.4(4)
C97 C98 C102 C103 0.3(5)
C99 C98 C102 C103 -177.7(3)
C98 C102 C103 C91 2.0(5)
C98 C102 C103 C104 -174.5(3)
C93 C91 C103 C102 -2.7(4)
C87 C91 C103 C102 177.4(3)
C93 C91 C103 C104 173.7(3)
C87 C91 C103 C104 -6.2(4)
C102 C103 C104 C106 82.2(4)
C91 C103 C104 C106 -94.1(3)
C102 C103 C104 C105 -40.7(4)
C91 C103 C104 C105 143.0(3)
C56 C57 C107 C108 -5.1(4)
P2 C57 C107 C108 176.1(2)
C57 C107 C108 C109 2.2(5)
C107 C108 C109 C110 2.0(5)
C108 C109 C110 C56 -3.1(5)
C57 C56 C110 C109 0.0(4)
Sn2 C56 C110 C109 170.3(2)
